data_7129569
loop_
_publ_author_name
'Tang, Shuxuan'
'Ruan, Huapeng'
'Hu, Zhao-Bo'
'Zhao, Yue'
'Song, You'
'Wang, Xinping'

_publ_section_title
;
 A Cationic Sulfur-Hydrocarbon Triradical with an Excited Quartet State
;
_journal_name_full 'Chemical Communications'
_journal_paper_doi 10.1039/D1CC06904G
_journal_year 2022
_chemical_formula_moiety 'C38 H20 S6, 3(Al C16 F36 O4)'
_chemical_formula_sum 'C86 H20 Al3 F108 O12 S6'
_chemical_formula_weight 3570.32
_space_group_crystal_system monoclinic
_space_group_IT_number 14
_space_group_name_Hall '-P 2ybc'
_space_group_name_H-M_alt 'P 1 21/c 1'
_atom_sites_solution_hydrogens geom
_atom_sites_solution_primary dual
_audit_creation_date 2021-05-09
_audit_creation_method
;
Olex2 1.3
(compiled 2020.11.12 svn.r5f609507 for OlexSys, GUI svn.r6272)
;
_audit_update_record
;
2021-07-22 deposited with the CCDC.	2022-01-13 downloaded from the CCDC.
;
_cell_angle_alpha 90
_cell_angle_beta 95.191(3)
_cell_angle_gamma 90
_cell_formula_units_Z 4
_cell_length_a 27.8747(14)
_cell_length_b 20.9396(11)
_cell_length_c 21.1968(11)
_cell_measurement_reflns_used 9871
_cell_measurement_temperature 193(2)
_cell_measurement_theta_max 53.769
_cell_measurement_theta_min 2.300
_cell_volume 12321.5(11)
_computing_cell_refinement 'SAINT v8.37A (Bruker, 2015)'
_computing_data_reduction 'SAINT v8.37A (Bruker, 2015)'
_computing_molecular_graphics 'Olex2 1.3 (Dolomanov et al., 2009)'
_computing_publication_material 'Olex2 1.3 (Dolomanov et al., 2009)'
_computing_structure_refinement 'SHELXL 2018/3 (Sheldrick, 2015)'
_computing_structure_solution 'SHELXT 2014/5 (Sheldrick, 2014)'
_diffrn_ambient_temperature 193.0
_diffrn_measured_fraction_theta_full 1.000
_diffrn_measured_fraction_theta_max 0.997
_diffrn_measurement_device_type 'Bruker APEX-II CCD'
_diffrn_measurement_method '\f and \w scans'
_diffrn_radiation_type GaK\a
_diffrn_radiation_wavelength 1.34139
_diffrn_reflns_av_R_equivalents 0.0651
_diffrn_reflns_av_unetI/netI 0.0444
_diffrn_reflns_Laue_measured_fraction_full 1.000
_diffrn_reflns_Laue_measured_fraction_max 0.997
_diffrn_reflns_limit_h_max 33
_diffrn_reflns_limit_h_min -29
_diffrn_reflns_limit_k_max 25
_diffrn_reflns_limit_k_min -25
_diffrn_reflns_limit_l_max 25
_diffrn_reflns_limit_l_min -25
_diffrn_reflns_number 183106
_diffrn_reflns_point_group_measured_fraction_full 1.000
_diffrn_reflns_point_group_measured_fraction_max 0.997
_diffrn_reflns_theta_full 53.594
_diffrn_reflns_theta_max 53.981
_diffrn_reflns_theta_min 2.299
_diffrn_source_current 2.86
_diffrn_source_power 0.1993706
_diffrn_source_voltage 69.71
_diffrn_standards_number 0
_exptl_absorpt_coefficient_mu 2.132
_exptl_absorpt_correction_T_max 0.7506
_exptl_absorpt_correction_T_min 0.5168
_exptl_absorpt_correction_type multi-scan
_exptl_absorpt_process_details
;
SADABS-2016/2 (Bruker,2016/2) was used for absorption correction.
wR2(int) was 0.1196 before and 0.0824 after correction.
The Ratio of minimum to maximum transmission is 0.6885.
The \l/2 correction factor is Not present.
;
_exptl_crystal_density_diffrn 1.925
_exptl_crystal_description block
_exptl_crystal_F_000 6956
_exptl_crystal_size_max 0.12
_exptl_crystal_size_mid 0.1
_exptl_crystal_size_min 0.1
_refine_diff_density_max 0.853
_refine_diff_density_min -1.583
_refine_diff_density_rms 0.101
_refine_ls_extinction_method none
_refine_ls_goodness_of_fit_ref 1.047
_refine_ls_hydrogen_treatment constr
_refine_ls_matrix_type full
_refine_ls_number_parameters 2481
_refine_ls_number_reflns 22554
_refine_ls_number_restraints 2614
_refine_ls_restrained_S_all 1.158
_refine_ls_R_factor_all 0.1377
_refine_ls_R_factor_gt 0.1179
_refine_ls_shift/su_max 0.049
_refine_ls_shift/su_mean 0.001
_refine_ls_structure_factor_coef Fsqd
_refine_ls_weighting_details 'w=1/[\s^2^(Fo^2^)+(0.0500P)^2^+65.0000P] where P=(Fo^2^+2Fc^2^)/3'
_refine_ls_weighting_scheme calc
_refine_ls_wR_factor_gt 0.2472
_refine_ls_wR_factor_ref 0.2583
_reflns_Friedel_coverage 0.000
_reflns_number_gt 16997
_reflns_number_total 22554
_reflns_threshold_expression 'I > 2\s(I)'
_cod_data_source_file d1cc06904g2.cif
_cod_data_source_block a_a_CCDC1
_cod_database_code 7129569
_shelx_shelxl_version_number 2018/3
_shelx_space_group_comment
;
The symmetry employed for this shelxl refinement is uniquely defined
by the following loop, which should always be used as a source of
symmetry information in preference to the above space-group names.
They are only intended as comments.
;
_shelx_estimated_absorpt_t_max 0.815
_shelx_estimated_absorpt_t_min 0.784
_olex2_refinement_description
;
1. Fixed Uiso
 At 1.2 times of:
  All C(H) groups
2. Restrained distances
 F76-C70 \\sim F77-C70 \\sim F75-C70
 with sigma of 0.02
 F114-C82 \\sim F111-C81 \\sim F109-C81 \\sim F110-C81 \\sim F108-C80 \\sim
F107-C80 \\sim F106-C80 ~
 F113-C82 \\sim F112-C82
 with sigma of 0.02
 C81A-C78 \\sim C80-C78 \\sim C80A-C78 \\sim C82-C78 \\sim C82A-C78 \\sim
C81-C78
 with sigma of 0.02
 F1D-C82A \\sim F1F-C82A \\sim F1E-C82A \\sim F21-C80A \\sim F1G-C80A \\sim
F1A-C80A \\sim F1H-C81A ~
 F1B-C81A \\sim F1C-C81A
 with sigma of 0.02
 F50A-C62A \\sim F49A-C62A \\sim F48A-C62A \\sim F54A-C61A \\sim F55A-C61A
\\sim F68A-C61A \\sim F66A-
 C63A \\sim F67A-C63A \\sim F65A-C63A
 with sigma of 0.02
 F47A-C54A \\sim F46A-C54A \\sim F40A-C53A \\sim F41A-C53A \\sim F44A-C55A
\\sim F62-C55A \\sim F43A-
 C55A
 with sigma of 0.02
 C54A-C52 \\sim C55A-C52 \\sim C53A-C52
 with sigma of 0.02
 F64-C53A \\sim F41A-C53A \\sim F40A-C53A
 with sigma of 0.02
 F43A-C55A \\sim F62-C55A \\sim F44A-C55A
 with sigma of 0.02
 C65-C51 \\sim C65-C64 \\sim C65-C50
 with sigma of 0.02
 F115-C51 \\sim F28-C51 \\sim F29-C51 \\sim F27-C50 \\sim F26-C50 \\sim F25-C50
\\sim F71-C64 \\sim F70-
 C64 \\sim F69-C64
 with sigma of 0.02
 F29A-C51A \\sim F102-C51A \\sim F28A-C51A \\sim F69A-C64A \\sim F71A-C64A
\\sim F70A-C64A \\sim F26A-
 C50A \\sim F25A-C50A \\sim F27A-C50A
 with sigma of 0.02
 F82-C69 \\sim F83-C69 \\sim F81-C69 \\sim F79-C68 \\sim F80-C68 \\sim F78-C68
\\sim F77-C70 \\sim F75-C70
 \\sim F76-C70
 with sigma of 0.02
 C68-C67 \\sim F68A-F54A \\sim F68A-F55A \\sim F55A-F54A
 with sigma of 0.02
 F50A-F48A \\sim F50A-F49A \\sim F49A-F48A
 with sigma of 0.02
3. Uiso/Uaniso restraints and constraints
Al1 \\sim O4: within 2A with sigma of 0.002 and sigma for terminal atoms of
0.004 within 2A
C1 \\sim C2 \\sim C3 \\sim C4 \\sim C5 \\sim C6 \\sim C7 \\sim C8 \\sim C9
\\sim C10 \\sim C11 \\sim C12 \\sim C13 \\sim C14 \\sim C15 \\sim C16 \\sim C17
\\sim C18 \\sim C19 \\sim C20 \\sim C21 \\sim C22 \\sim C23 \\sim C24 \\sim C25
\\sim C26 \\sim C27 \\sim C28 \\sim C29 \\sim C30 \\sim C31 \\sim C32 \\sim C33
\\sim C34 \\sim C35 \\sim C36 \\sim C37 \\sim C38 \\sim C03F \\sim C39 \\sim
C40 \\sim C41 \\sim C42 \\sim C43 \\sim C44 \\sim C45 \\sim C46 \\sim C47 \\sim
C48 \\sim C50 \\sim C51 \\sim C64 \\sim C65 \\sim C66 \\sim C02E \\sim C67
\\sim C68 \\sim C69 \\sim C70 \\sim C71 \\sim C72 \\sim C73 \\sim C74 \\sim C75
\\sim C76 \\sim C77 \\sim C78 \\sim C80 \\sim C81 \\sim C82 \\sim C01Q \\sim
C02O \\sim C03Z \\sim C036 \\sim C52 \\sim C53 \\sim C54 \\sim C55 \\sim C56
\\sim C57 \\sim C58 \\sim C59 \\sim C60 \\sim C61 \\sim C62 \\sim C63 \\sim
C61A \\sim C62A \\sim C63A \\sim C80A \\sim C81A \\sim C82A \\sim C53A \\sim
C54A \\sim C55A \\sim C50A \\sim C51A \\sim C64A \\sim C69A \\sim C70A \\sim
C68A: within 2A with sigma of 0.01 and sigma for terminal atoms of 0.02 within
2A
F1 \\sim F2 \\sim F3 \\sim F4 \\sim F5 \\sim F6 \\sim F7 \\sim F8 \\sim F9
\\sim F10 \\sim F11 \\sim F12 \\sim F13 \\sim F14 \\sim F15 \\sim F16 \\sim F17
\\sim F18 \\sim F19 \\sim F20 \\sim F22 \\sim F23 \\sim F24 \\sim F25 \\sim F26
\\sim F27 \\sim F28 \\sim F29 \\sim F69 \\sim F70 \\sim F71 \\sim F72 \\sim F73
\\sim F74 \\sim F115 \\sim F116 \\sim F75 \\sim F76 \\sim F77 \\sim F78 \\sim
F79 \\sim F80 \\sim F81 \\sim F82 \\sim F83 \\sim F84 \\sim F85 \\sim F86 \\sim
F87 \\sim F88 \\sim F89 \\sim F90 \\sim F91 \\sim F92 \\sim F93 \\sim F94 \\sim
F95 \\sim F96 \\sim F97 \\sim F98 \\sim F99 \\sim F100 \\sim F101 \\sim F106
\\sim F107 \\sim F108 \\sim F109 \\sim F110 \\sim F111 \\sim F112 \\sim F113
\\sim F114 \\sim F30 \\sim F31 \\sim F32 \\sim F33 \\sim F34 \\sim F35 \\sim
F36 \\sim F37 \\sim F38 \\sim F39 \\sim F40 \\sim F41 \\sim F42 \\sim F43 \\sim
F44 \\sim F45 \\sim F46 \\sim F47 \\sim F48 \\sim F49 \\sim F50 \\sim F51 \\sim
F52 \\sim F53 \\sim F54 \\sim F55 \\sim F56 \\sim F57 \\sim F58 \\sim F59 \\sim
F60 \\sim F61 \\sim F65 \\sim F66 \\sim F67 \\sim F68 \\sim F49A \\sim F50A
\\sim F54A \\sim F65A \\sim F67A \\sim F68A \\sim F48A \\sim F55A \\sim F66A
\\sim F21 \\sim F1A \\sim F1B \\sim F1C \\sim F1D \\sim F1E \\sim F1F \\sim F1G
\\sim F1H \\sim F40A \\sim F41A \\sim F43A \\sim F44A \\sim F46A \\sim F47A
\\sim F62 \\sim F63 \\sim F64 \\sim F25A \\sim F26A \\sim F27A \\sim F28A \\sim
F29A \\sim F69A \\sim F70A \\sim F71A \\sim F102 \\sim F75A \\sim F76A \\sim
F77A \\sim F80A \\sim F82A \\sim F83A \\sim F79A \\sim F81A \\sim F78A: within
2A with sigma of 0.01 and sigma for terminal atoms of 0.02 within 2A
O6 \\sim C78: within 2A with sigma of 0.002 and sigma for terminal atoms of
0.004 within 2A
Uanis(F1) \\sim Ueq, Uanis(F2) \\sim Ueq, Uanis(F3) \\sim Ueq, Uanis(F4) \\sim
Ueq, Uanis(F5) \\sim Ueq, Uanis(F6) \\sim Ueq, Uanis(F7) \\sim Ueq, Uanis(F8)
\\sim Ueq, Uanis(F9) \\sim Ueq, Uanis(F10) \\sim Ueq, Uanis(F11) \\sim Ueq,
Uanis(F12) \\sim Ueq, Uanis(F13) \\sim Ueq, Uanis(F14) \\sim Ueq, Uanis(F15)
\\sim Ueq, Uanis(F16) \\sim Ueq, Uanis(F17) \\sim Ueq, Uanis(F18) \\sim Ueq,
Uanis(F19) \\sim Ueq, Uanis(F20) \\sim Ueq, Uanis(F22) \\sim Ueq, Uanis(F23)
\\sim Ueq, Uanis(F24) \\sim Ueq, Uanis(F25) \\sim Ueq, Uanis(F26) \\sim Ueq,
Uanis(F27) \\sim Ueq, Uanis(F28) \\sim Ueq, Uanis(F29) \\sim Ueq, Uanis(F69)
\\sim Ueq, Uanis(F70) \\sim Ueq, Uanis(F71) \\sim Ueq, Uanis(F72) \\sim Ueq,
Uanis(F73) \\sim Ueq, Uanis(F74) \\sim Ueq, Uanis(F115) \\sim Ueq, Uanis(F116)
\\sim Ueq, Uanis(F75) \\sim Ueq, Uanis(F76) \\sim Ueq, Uanis(F77) \\sim Ueq,
Uanis(F78) \\sim Ueq, Uanis(F79) \\sim Ueq, Uanis(F80) \\sim Ueq, Uanis(F81)
\\sim Ueq, Uanis(F82) \\sim Ueq, Uanis(F83) \\sim Ueq, Uanis(F84) \\sim Ueq,
Uanis(F85) \\sim Ueq, Uanis(F86) \\sim Ueq, Uanis(F87) \\sim Ueq, Uanis(F88)
\\sim Ueq, Uanis(F89) \\sim Ueq, Uanis(F90) \\sim Ueq, Uanis(F91) \\sim Ueq,
Uanis(F92) \\sim Ueq, Uanis(F93) \\sim Ueq, Uanis(F94) \\sim Ueq, Uanis(F95)
\\sim Ueq, Uanis(F96) \\sim Ueq, Uanis(F97) \\sim Ueq, Uanis(F98) \\sim Ueq,
Uanis(F99) \\sim Ueq, Uanis(F100) \\sim Ueq, Uanis(F101) \\sim Ueq, Uanis(F106)
\\sim Ueq, Uanis(F107) \\sim Ueq, Uanis(F108) \\sim Ueq, Uanis(F109) \\sim Ueq,
Uanis(F110) \\sim Ueq, Uanis(F111) \\sim Ueq, Uanis(F112) \\sim Ueq,
Uanis(F113) \\sim Ueq, Uanis(F114) \\sim Ueq, Uanis(F30) \\sim Ueq, Uanis(F31)
\\sim Ueq, Uanis(F32) \\sim Ueq, Uanis(F33) \\sim Ueq, Uanis(F34) \\sim Ueq,
Uanis(F35) \\sim Ueq, Uanis(F36) \\sim Ueq, Uanis(F37) \\sim Ueq, Uanis(F38)
\\sim Ueq, Uanis(F39) \\sim Ueq, Uanis(F40) \\sim Ueq, Uanis(F41) \\sim Ueq,
Uanis(F42) \\sim Ueq, Uanis(F43) \\sim Ueq, Uanis(F44) \\sim Ueq, Uanis(F45)
\\sim Ueq, Uanis(F46) \\sim Ueq, Uanis(F47) \\sim Ueq, Uanis(F48) \\sim Ueq,
Uanis(F49) \\sim Ueq, Uanis(F50) \\sim Ueq, Uanis(F51) \\sim Ueq, Uanis(F52)
\\sim Ueq, Uanis(F53) \\sim Ueq, Uanis(F54) \\sim Ueq, Uanis(F55) \\sim Ueq,
Uanis(F56) \\sim Ueq, Uanis(F57) \\sim Ueq, Uanis(F58) \\sim Ueq, Uanis(F59)
\\sim Ueq, Uanis(F60) \\sim Ueq, Uanis(F61) \\sim Ueq, Uanis(F65) \\sim Ueq,
Uanis(F66) \\sim Ueq, Uanis(F67) \\sim Ueq, Uanis(F68) \\sim Ueq, Uanis(F49A)
\\sim Ueq, Uanis(F50A) \\sim Ueq, Uanis(F54A) \\sim Ueq, Uanis(F65A) \\sim Ueq,
Uanis(F67A) \\sim Ueq, Uanis(F68A) \\sim Ueq, Uanis(F48A) \\sim Ueq,
Uanis(F55A) \\sim Ueq, Uanis(F66A) \\sim Ueq, Uanis(F21) \\sim Ueq, Uanis(F1A)
\\sim Ueq, Uanis(F1B) \\sim Ueq, Uanis(F1C) \\sim Ueq, Uanis(F1D) \\sim Ueq,
Uanis(F1E) \\sim Ueq, Uanis(F1F) \\sim Ueq, Uanis(F1G) \\sim Ueq, Uanis(F1H)
\\sim Ueq, Uanis(F40A) \\sim Ueq, Uanis(F41A) \\sim Ueq, Uanis(F43A) \\sim Ueq,
Uanis(F44A) \\sim Ueq, Uanis(F46A) \\sim Ueq, Uanis(F47A) \\sim Ueq, Uanis(F62)
\\sim Ueq, Uanis(F63) \\sim Ueq, Uanis(F64) \\sim Ueq, Uanis(F25A) \\sim Ueq,
Uanis(F26A) \\sim Ueq, Uanis(F27A) \\sim Ueq, Uanis(F28A) \\sim Ueq,
Uanis(F29A) \\sim Ueq, Uanis(F69A) \\sim Ueq, Uanis(F70A) \\sim Ueq,
Uanis(F71A) \\sim Ueq, Uanis(F102) \\sim Ueq, Uanis(F75A) \\sim Ueq,
Uanis(F76A) \\sim Ueq, Uanis(F77A) \\sim Ueq, Uanis(F80A) \\sim Ueq,
Uanis(F82A) \\sim Ueq, Uanis(F83A) \\sim Ueq, Uanis(F79A) \\sim Ueq,
Uanis(F81A) \\sim Ueq, Uanis(F78A) \\sim Ueq: with sigma of 0.01 and sigma for
terminal atoms of 0.02
Uanis(C81A) \\sim Ueq, Uanis(C80) \\sim Ueq, Uanis(C82A) \\sim Ueq, Uanis(C81)
\\sim Ueq, Uanis(C82) \\sim Ueq, Uanis(C80A) \\sim Ueq, Uanis(C78) \\sim Ueq:
with sigma of 0.008 and sigma for terminal atoms of 0.016
4. Others
 Sof(F49A)=Sof(F50A)=Sof(F54A)=Sof(F65A)=Sof(F67A)=Sof(F68A)=Sof(C61A)=
 Sof(C62A)=Sof(C63A)=Sof(F48A)=Sof(F55A)=Sof(F66A)=1-FVAR(1)
 Sof(F48)=Sof(F49)=Sof(F50)=Sof(F54)=Sof(F55)=Sof(F65)=Sof(F66)=Sof(F67)=
 Sof(F68)=Sof(C61)=Sof(C62)=Sof(C63)=FVAR(1)
 Sof(F21)=Sof(F1A)=Sof(F1B)=Sof(F1C)=Sof(F1D)=Sof(F1E)=Sof(F1F)=Sof(C80A)=
 Sof(C81A)=Sof(C82A)=Sof(F1G)=Sof(F1H)=1-FVAR(2)
 Sof(F106)=Sof(F107)=Sof(F108)=Sof(F109)=Sof(F110)=Sof(F111)=Sof(F112)=
 Sof(F113)=Sof(F114)=Sof(C80)=Sof(C81)=Sof(C82)=FVAR(2)
 Sof(F40A)=Sof(F41A)=Sof(F43A)=Sof(F44A)=Sof(F46A)=Sof(F47A)=Sof(C53A)=
 Sof(C54A)=Sof(C55A)=Sof(F62)=Sof(F63)=Sof(F64)=1-FVAR(3)
 Sof(F39)=Sof(F40)=Sof(F41)=Sof(F42)=Sof(F43)=Sof(F44)=Sof(F45)=Sof(F46)=
 Sof(F47)=Sof(C53)=Sof(C54)=Sof(C55)=FVAR(3)
 Sof(F25A)=Sof(F26A)=Sof(F27A)=Sof(F28A)=Sof(F29A)=Sof(F69A)=Sof(F70A)=
 Sof(F71A)=Sof(F102)=Sof(C50A)=Sof(C51A)=Sof(C64A)=1-FVAR(4)
 Sof(F25)=Sof(F26)=Sof(F27)=Sof(F28)=Sof(F29)=Sof(F69)=Sof(F70)=Sof(F71)=
 Sof(F115)=Sof(C50)=Sof(C51)=Sof(C64)=FVAR(4)
 Sof(F75A)=Sof(F76A)=Sof(F77A)=Sof(F80A)=Sof(F82A)=Sof(F83A)=Sof(C69A)=
 Sof(C70A)=Sof(F79A)=Sof(F81A)=Sof(C68A)=Sof(F78A)=1-FVAR(5)
 Sof(F75)=Sof(F76)=Sof(F77)=Sof(F78)=Sof(F79)=Sof(F80)=Sof(F81)=Sof(F82)=
 Sof(F83)=Sof(C68)=Sof(C69)=Sof(C70)=FVAR(5)
5.a Ternary CH refined with riding coordinates:
 C13(H13), C14(H14)
5.b Aromatic/amide H refined with riding coordinates:
 C1(H1), C2(H2), C3(H3), C4(H4), C9(H9), C12(H12), C17(H17), C20(H20),
 C23(H23), C24(H24), C25(H25), C26(H26), C29(H29), C32(H32), C35(H35), C36(H36),
  C37(H37), C38(H38)
;
_smtbx_masks_void_probe_radius 1.2
_smtbx_masks_void_truncation_radius 1.2
_olex2_submission_special_instructions 'No special instructions were received'

loop_
_space_group_symop_operation_xyz
'x, y, z'
'-x, y+1/2, -z+1/2'
'-x, -y, -z'
'x, -y-1/2, z-1/2'

loop_
_atom_site_label
_atom_site_type_symbol
_atom_site_fract_x
_atom_site_fract_y
_atom_site_fract_z
_atom_site_U_iso_or_equiv
_atom_site_adp_type
_atom_site_occupancy
_atom_site_site_symmetry_order
_atom_site_calc_flag
_atom_site_refinement_flags_posn
_atom_site_refinement_flags_adp
_atom_site_refinement_flags_occupancy
_atom_site_disorder_assembly
_atom_site_disorder_group
S1 S 0.82185(7) 0.08324(8) 0.50704(8) 0.0726(5) Uani 1 1 d . . . . .
S2 S 0.82045(7) -0.07980(8) 0.51262(7) 0.0644(4) Uani 1 1 d . . . . .
S3 S 0.58672(7) 0.11203(10) 0.76566(11) 0.0815(6) Uani 1 1 d . . . . .
S4 S 0.57577(7) -0.05083(10) 0.75719(11) 0.0849(6) Uani 1 1 d . . . . .
S5 S 0.89854(7) 0.07925(8) 0.92693(8) 0.0660(4) Uani 1 1 d . . . . .
S6 S 0.88403(6) -0.08328(7) 0.93235(7) 0.0608(4) Uani 1 1 d . . . . .
C1 C 0.8382(3) -0.0378(4) 0.3362(3) 0.0810(19) Uani 1 1 d . U . . .
H1 H 0.842549 -0.061457 0.298948 0.097 Uiso 1 1 calc R U . . .
C2 C 0.8362(3) 0.0279(4) 0.3332(4) 0.0829(19) Uani 1 1 d . U . . .
H2 H 0.838715 0.049033 0.294012 0.099 Uiso 1 1 calc R U . . .
C3 C 0.8340(3) -0.0693(4) 0.3916(3) 0.0706(17) Uani 1 1 d . U . . .
H3 H 0.835599 -0.114622 0.392986 0.085 Uiso 1 1 calc R U . . .
C4 C 0.8307(3) 0.0628(4) 0.3868(3) 0.0761(18) Uani 1 1 d . U . . .
H4 H 0.829679 0.108142 0.384522 0.091 Uiso 1 1 calc R U . . .
C5 C 0.8274(2) -0.0341(3) 0.4472(3) 0.0595(14) Uani 1 1 d . U . . .
C6 C 0.8265(2) 0.0326(3) 0.4443(3) 0.0622(15) Uani 1 1 d . U . . .
C7 C 0.8067(2) 0.0377(3) 0.5701(3) 0.0551(13) Uani 1 1 d . U . . .
C8 C 0.8047(2) -0.0290(3) 0.5713(3) 0.0537(13) Uani 1 1 d . U . . .
C9 C 0.7899(2) -0.0605(3) 0.6248(3) 0.0525(13) Uani 1 1 d . U . . .
H9 H 0.788084 -0.105785 0.625644 0.063 Uiso 1 1 calc R U . . .
C10 C 0.7782(2) -0.0257(3) 0.6754(3) 0.0513(12) Uani 1 1 d . U . . .
C11 C 0.7814(2) 0.0419(3) 0.6750(3) 0.0512(12) Uani 1 1 d . U . . .
C12 C 0.7954(2) 0.0731(3) 0.6225(3) 0.0537(13) Uani 1 1 d . U . . .
H12 H 0.797310 0.118399 0.621959 0.064 Uiso 1 1 calc R U . . .
C13 C 0.7679(2) 0.0725(3) 0.7358(3) 0.0522(12) Uani 1 1 d . U . . .
H13 H 0.770911 0.120078 0.735537 0.063 Uiso 1 1 calc R U . . .
C14 C 0.7601(2) -0.0516(3) 0.7364(3) 0.0496(12) Uani 1 1 d . U . . .
H14 H 0.756959 -0.099214 0.736414 0.060 Uiso 1 1 calc R U . . .
C15 C 0.7128(2) -0.0177(3) 0.7435(3) 0.0537(13) Uani 1 1 d . U . . .
C16 C 0.7170(2) 0.0499(3) 0.7443(3) 0.0551(13) Uani 1 1 d . U . . .
C17 C 0.6780(2) 0.0876(3) 0.7510(3) 0.0609(15) Uani 1 1 d . U . . .
H17 H 0.681189 0.132741 0.752063 0.073 Uiso 1 1 calc R U . . .
C18 C 0.6326(2) 0.0586(3) 0.7562(3) 0.0633(15) Uani 1 1 d . U . . .
C19 C 0.6284(2) -0.0079(3) 0.7540(3) 0.0635(15) Uani 1 1 d . U . . .
C20 C 0.6692(2) -0.0461(3) 0.7479(3) 0.0593(14) Uani 1 1 d . U . . .
H20 H 0.666405 -0.091286 0.746815 0.071 Uiso 1 1 calc R U . . .
C21 C 0.5365(3) 0.0685(4) 0.7784(4) 0.0792(19) Uani 1 1 d . U . . .
C22 C 0.5315(3) 0.0017(4) 0.7726(4) 0.0804(19) Uani 1 1 d . U . . .
C23 C 0.4873(3) -0.0263(5) 0.7819(4) 0.095(2) Uani 1 1 d . U . . .
H23 H 0.483596 -0.071332 0.779032 0.115 Uiso 1 1 calc R U . . .
C24 C 0.4487(3) 0.0118(5) 0.7953(5) 0.105(2) Uani 1 1 d . U . . .
H24 H 0.418294 -0.007188 0.800324 0.126 Uiso 1 1 calc R U . . .
C25 C 0.4543(3) 0.0757(5) 0.8014(5) 0.103(2) Uani 1 1 d . U . . .
H25 H 0.427508 0.100953 0.810810 0.123 Uiso 1 1 calc R U . . .
C26 C 0.4972(3) 0.1050(5) 0.7942(4) 0.091(2) Uani 1 1 d . U . . .
H26 H 0.500336 0.149866 0.799956 0.109 Uiso 1 1 calc R U . . .
C27 C 0.8003(2) 0.0412(3) 0.7880(3) 0.0500(12) Uani 1 1 d . U . . .
C28 C 0.7955(2) -0.0271(3) 0.7891(3) 0.0492(12) Uani 1 1 d . U . . .
C29 C 0.8214(2) -0.0626(3) 0.8339(3) 0.0501(12) Uani 1 1 d . U . . .
H29 H 0.817488 -0.107691 0.834687 0.060 Uiso 1 1 calc R U . . .
C30 C 0.8540(2) -0.0324(3) 0.8791(3) 0.0511(13) Uani 1 1 d . U . . .
C31 C 0.8594(2) 0.0349(3) 0.8775(3) 0.0512(13) Uani 1 1 d . U . . .
C32 C 0.8316(2) 0.0707(3) 0.8313(3) 0.0516(13) Uani 1 1 d . U . . .
H32 H 0.834894 0.115797 0.830442 0.062 Uiso 1 1 calc R U . . .
C33 C 0.9222(2) 0.0295(3) 0.9860(3) 0.0579(14) Uani 1 1 d . U . . .
C34 C 0.9162(2) -0.0369(3) 0.9885(3) 0.0563(14) Uani 1 1 d . U . . .
C35 C 0.9380(2) -0.0706(4) 1.0407(3) 0.0662(16) Uani 1 1 d . U . . .
H35 H 0.934080 -0.115583 1.042868 0.079 Uiso 1 1 calc R U . . .
C36 C 0.9648(3) -0.0398(4) 1.0881(3) 0.0757(18) Uani 1 1 d . U . . .
H36 H 0.978904 -0.063148 1.123494 0.091 Uiso 1 1 calc R U . . .
C37 C 0.9714(3) 0.0263(4) 1.0847(3) 0.0761(18) Uani 1 1 d . U . . .
H37 H 0.990923 0.047637 1.117279 0.091 Uiso 1 1 calc R U . . .
C38 C 0.9502(2) 0.0600(4) 1.0352(3) 0.0706(17) Uani 1 1 d . U . . .
H38 H 0.954364 0.104975 1.033882 0.085 Uiso 1 1 calc R U . . .
Al1 Al 0.70490(6) 0.38654(9) 0.57038(9) 0.0540(4) Uani 1 1 d . U . . .
F1 F 0.7359(3) 0.1965(3) 0.4283(3) 0.168(3) Uani 1 1 d . U . . .
F2 F 0.7309(2) 0.1888(3) 0.5270(3) 0.131(2) Uani 1 1 d . U . . .
F3 F 0.6758(3) 0.2362(4) 0.4743(5) 0.177(3) Uani 1 1 d . U . . .
F4 F 0.7048(5) 0.3270(5) 0.3966(4) 0.200(4) Uani 1 1 d . U . . .
F5 F 0.7610(3) 0.3886(3) 0.4373(4) 0.174(3) Uani 1 1 d . U . . .
F6 F 0.7794(4) 0.3039(4) 0.3882(4) 0.206(4) Uani 1 1 d . U . . .
F7 F 0.8160(2) 0.4136(3) 0.6638(3) 0.144(2) Uani 1 1 d . U . . .
F8 F 0.8482(2) 0.4474(3) 0.5852(3) 0.143(2) Uani 1 1 d . U . . .
F9 F 0.8478(2) 0.5039(4) 0.6674(4) 0.149(2) Uani 1 1 d . U . . .
F10 F 0.7936(3) 0.5123(4) 0.5000(3) 0.150(3) Uani 1 1 d . U . . .
F11 F 0.8187(2) 0.5801(3) 0.5675(3) 0.139(2) Uani 1 1 d . U . . .
F12 F 0.7443(3) 0.5770(4) 0.5388(4) 0.176(3) Uani 1 1 d . U . . .
F13 F 0.7529(2) 0.4919(3) 0.7097(3) 0.126(2) Uani 1 1 d . U . . .
F14 F 0.7711(3) 0.5819(3) 0.6724(3) 0.151(3) Uani 1 1 d . U . . .
F15 F 0.7052(2) 0.5376(4) 0.6432(4) 0.152(3) Uani 1 1 d . U . . .
F16 F 0.6488(3) 0.5381(4) 0.4782(4) 0.176(3) Uani 1 1 d . U . . .
F17 F 0.6003(5) 0.4985(5) 0.4066(4) 0.236(5) Uani 1 1 d . U . . .
F18 F 0.6691(5) 0.4632(5) 0.4202(5) 0.239(5) Uani 1 1 d . U . . .
F19 F 0.5828(3) 0.3358(3) 0.5035(4) 0.152(3) Uani 1 1 d . U . . .
F20 F 0.5442(3) 0.4037(5) 0.4455(5) 0.215(4) Uani 1 1 d . U . . .
F22 F 0.5572(3) 0.5112(5) 0.5158(7) 0.252(5) Uani 1 1 d . U . . .
F23 F 0.6162(3) 0.5063(4) 0.5850(4) 0.197(4) Uani 1 1 d . U . . .
F24 F 0.5659(4) 0.4278(5) 0.5781(5) 0.224(5) Uani 1 1 d . U . . .
F25 F 0.6296(4) 0.2288(5) 0.6924(6) 0.116(4) Uani 0.579(7) 1 d D U P A 1
F26 F 0.6349(5) 0.2726(7) 0.6020(5) 0.124(4) Uani 0.579(7) 1 d D U P A 1
F27 F 0.6908(6) 0.2198(6) 0.6424(7) 0.134(4) Uani 0.579(7) 1 d D U P A 1
F28 F 0.7114(6) 0.2542(7) 0.7695(6) 0.155(5) Uani 0.579(7) 1 d D U P A 1
F29 F 0.7620(4) 0.2902(6) 0.6808(6) 0.129(3) Uani 0.579(7) 1 d D U P A 1
F69 F 0.6381(6) 0.3265(8) 0.7791(7) 0.176(4) Uani 0.579(7) 1 d D U P A 1
F70 F 0.6660(9) 0.4190(10) 0.7450(11) 0.161(5) Uani 0.579(7) 1 d D U P A 1
F71 F 0.6009(5) 0.3436(9) 0.7066(8) 0.163(5) Uani 0.579(7) 1 d D U P A 1
F72 F 0.8203(3) 0.2339(4) 0.4773(6) 0.202(4) Uani 1 1 d . U . . .
F73 F 0.8278(3) 0.3285(4) 0.5129(6) 0.219(4) Uani 1 1 d . U . . .
F74 F 0.8057(4) 0.2564(6) 0.5691(6) 0.240(5) Uani 1 1 d . U . . .
F115 F 0.7406(6) 0.3509(8) 0.7635(7) 0.170(5) Uani 0.579(7) 1 d D U P A 1
F116 F 0.6071(4) 0.3630(4) 0.4168(4) 0.201(4) Uani 1 1 d . U . . .
O1 O 0.7455(2) 0.4464(3) 0.5786(3) 0.1010(19) Uani 1 1 d . . . . .
O2 O 0.7280(3) 0.3257(3) 0.5305(3) 0.120(2) Uani 1 1 d . . . . .
O3 O 0.6929(2) 0.3616(3) 0.6432(3) 0.1002(18) Uani 1 1 d . . . . .
O4 O 0.65539(18) 0.4121(3) 0.5285(3) 0.0875(10) Uani 1 1 d . U . . .
C03F C 0.8218(3) 0.4646(5) 0.6299(4) 0.088(2) Uani 1 1 d . U . . .
C39 C 0.7208(4) 0.2275(5) 0.4767(6) 0.109(3) Uani 1 1 d . U . . .
C40 C 0.7488(3) 0.2916(4) 0.4884(5) 0.099(2) Uani 1 1 d . U . . .
C41 C 0.7484(5) 0.3280(6) 0.4238(7) 0.128(3) Uani 1 1 d . U . . .
C42 C 0.7736(3) 0.4927(4) 0.6036(4) 0.0707(16) Uani 1 1 d . U . . .
C43 C 0.7828(4) 0.5412(5) 0.5502(5) 0.098(2) Uani 1 1 d . U . . .
C44 C 0.7501(4) 0.5271(5) 0.6580(5) 0.093(2) Uani 1 1 d . U . . .
C45 C 0.6167(3) 0.4388(5) 0.4980(5) 0.095(2) Uani 1 1 d . U . . .
C46 C 0.6328(5) 0.4818(6) 0.4453(7) 0.123(3) Uani 1 1 d . U . . .
C47 C 0.5882(5) 0.4712(7) 0.5456(7) 0.128(3) Uani 1 1 d . U . . .
C48 C 0.5863(4) 0.3838(6) 0.4669(6) 0.113(3) Uani 1 1 d . U . . .
C50 C 0.6576(5) 0.2620(7) 0.6582(6) 0.101(3) Uani 0.579(7) 1 d D U P A 1
C51 C 0.7284(6) 0.2967(7) 0.7282(7) 0.114(4) Uani 0.579(7) 1 d D U P A 1
C64 C 0.6447(6) 0.3617(8) 0.7270(7) 0.108(3) Uani 0.579(7) 1 d D U P A 1
C65 C 0.6820(3) 0.3238(4) 0.6888(4) 0.090(2) Uani 1 1 d D U . . .
C66 C 0.8018(5) 0.2761(6) 0.5162(8) 0.128(3) Uani 1 1 d . U . . .
Al2 Al 0.36309(7) 0.19259(10) 0.54988(10) 0.0628(5) Uani 1 1 d . . . . .
F75 F 0.2927(4) 0.1882(6) 0.3371(4) 0.122(3) Uani 0.644(7) 1 d D U P B 1
F76 F 0.3252(5) 0.1194(6) 0.3844(6) 0.142(4) Uani 0.644(7) 1 d D U P B 1
F77 F 0.2772(7) 0.1931(8) 0.4287(10) 0.131(5) Uani 0.644(7) 1 d D U P B 1
F78 F 0.4130(7) 0.1468(8) 0.3944(9) 0.179(5) Uani 0.644(7) 1 d D U P B 1
F79 F 0.4316(4) 0.2486(7) 0.3786(7) 0.149(4) Uani 0.644(7) 1 d D U P B 1
F80 F 0.3875(5) 0.1793(7) 0.3187(6) 0.146(4) Uani 0.644(7) 1 d D U P B 1
F81 F 0.3772(6) 0.3275(9) 0.4304(12) 0.158(6) Uani 0.644(7) 1 d D U P B 1
F82 F 0.3430(6) 0.3088(6) 0.3367(5) 0.160(4) Uani 0.644(7) 1 d D U P B 1
F83 F 0.2969(6) 0.3035(7) 0.4132(8) 0.167(5) Uani 0.644(7) 1 d D U P B 1
F84 F 0.3398(2) 0.3284(4) 0.6547(4) 0.168(3) Uani 1 1 d . U . . .
F85 F 0.3218(2) 0.3394(3) 0.5538(4) 0.143(2) Uani 1 1 d . U . . .
F86 F 0.2726(3) 0.3710(3) 0.6176(4) 0.172(3) Uani 1 1 d . U . . .
F87 F 0.2320(2) 0.2962(3) 0.5183(3) 0.131(2) Uani 1 1 d . U . . .
F88 F 0.19812(18) 0.2858(3) 0.6048(3) 0.124(2) Uani 1 1 d . U . . .
F89 F 0.21568(17) 0.2051(2) 0.5512(3) 0.1044(15) Uani 1 1 d . U . . .
F90 F 0.3190(3) 0.2158(5) 0.6999(3) 0.200(4) Uani 1 1 d . U . . .
F91 F 0.2477(3) 0.1862(4) 0.6737(4) 0.169(3) Uani 1 1 d . U . . .
F92 F 0.2600(3) 0.2836(5) 0.7074(3) 0.187(4) Uani 1 1 d . U . . .
F93 F 0.5336(2) 0.2138(5) 0.5905(5) 0.196(4) Uani 1 1 d . U . . .
F94 F 0.4753(3) 0.1670(4) 0.5386(4) 0.171(3) Uani 1 1 d . U . . .
F95 F 0.4905(3) 0.1437(4) 0.6380(4) 0.182(3) Uani 1 1 d . U . . .
F96 F 0.5079(3) 0.2529(5) 0.7063(4) 0.187(3) Uani 1 1 d . U . . .
F97 F 0.4384(3) 0.2100(4) 0.7147(3) 0.147(2) Uani 1 1 d . U . . .
F98 F 0.4419(3) 0.3094(4) 0.6999(4) 0.159(3) Uani 1 1 d . U . . .
F99 F 0.5040(3) 0.3344(4) 0.6072(5) 0.207(4) Uani 1 1 d . U . . .
F100 F 0.4726(3) 0.2912(5) 0.5163(4) 0.200(4) Uani 1 1 d . U . . .
F101 F 0.4296(3) 0.3476(4) 0.5808(5) 0.199(4) Uani 1 1 d . U . . .
F106 F 0.3590(8) 0.0044(9) 0.4723(10) 0.215(6) Uani 0.594(6) 1 d D U P C 1
F107 F 0.2916(5) 0.0578(9) 0.4993(9) 0.192(5) Uani 0.594(6) 1 d D U P C 1
F108 F 0.3094(7) -0.0365(8) 0.5445(9) 0.214(6) Uani 0.594(6) 1 d D U P C 1
F109 F 0.3382(9) 0.0004(10) 0.6647(11) 0.249(6) Uani 0.594(6) 1 d D U P C 1
F110 F 0.2857(6) 0.0644(9) 0.6084(12) 0.200(5) Uani 0.594(6) 1 d D U P C 1
F111 F 0.3576(8) 0.0956(9) 0.6750(8) 0.212(6) Uani 0.594(6) 1 d D U P C 1
F112 F 0.4297(8) 0.0379(11) 0.6380(11) 0.214(6) Uani 0.594(6) 1 d D U P C 1
F113 F 0.3978(7) -0.0459(8) 0.5898(12) 0.220(6) Uani 0.594(6) 1 d D U P C 1
F114 F 0.4355(7) 0.0313(10) 0.5304(11) 0.214(6) Uani 0.594(6) 1 d D U P C 1
O5 O 0.40844(19) 0.2268(3) 0.5971(3) 0.1008(18) Uani 1 1 d . . . . .
O6 O 0.3671(3) 0.1118(4) 0.5505(4) 0.132(2) Uani 1 1 d . U . . .
O7 O 0.3672(2) 0.2171(3) 0.4742(3) 0.1020(19) Uani 1 1 d . . . . .
O8 O 0.30922(17) 0.2166(2) 0.5758(2) 0.0783(13) Uani 1 1 d . . . . .
C02E C 0.2820(3) 0.2574(4) 0.6051(4) 0.0776(18) Uani 1 1 d . U . . .
C67 C 0.3559(3) 0.2242(5) 0.4127(4) 0.093(2) Uani 1 1 d D U . . .
C68 C 0.3990(6) 0.2043(8) 0.3733(6) 0.110(3) Uani 0.644(7) 1 d D U P B 1
C69 C 0.3417(6) 0.2948(9) 0.3978(6) 0.112(3) Uani 0.644(7) 1 d D U P B 1
C70 C 0.3122(6) 0.1797(8) 0.3929(6) 0.105(3) Uani 0.644(7) 1 d D U P B 1
C71 C 0.3052(4) 0.3256(5) 0.6082(5) 0.102(3) Uani 1 1 d . U . . .
C72 C 0.2314(3) 0.2610(4) 0.5700(4) 0.082(2) Uani 1 1 d . U . . .
C73 C 0.2767(4) 0.2352(6) 0.6731(5) 0.110(3) Uani 1 1 d . U . . .
C74 C 0.4895(4) 0.1914(7) 0.5929(7) 0.130(3) Uani 1 1 d . U . . .
C75 C 0.4610(4) 0.2532(6) 0.6834(6) 0.118(3) Uani 1 1 d . U . . .
C76 C 0.4542(3) 0.2441(5) 0.6118(5) 0.105(2) Uani 1 1 d . U . . .
C77 C 0.4652(5) 0.3063(7) 0.5820(7) 0.136(4) Uani 1 1 d . U . . .
C78 C 0.3596(5) 0.0501(6) 0.5697(6) 0.135(2) Uani 1 1 d D U . . .
C80 C 0.3275(7) 0.0145(9) 0.5149(9) 0.151(4) Uani 0.594(6) 1 d D U P C 1
C81 C 0.3312(7) 0.0572(10) 0.6326(9) 0.155(5) Uani 0.594(6) 1 d D U P C 1
C82 C 0.4109(7) 0.0160(10) 0.5821(10) 0.150(5) Uani 0.594(6) 1 d D U P C 1
Al3 Al 0.01746(6) 0.31863(7) 0.83859(7) 0.0425(4) Uani 1 1 d . . . . .
F30 F -0.1085(4) 0.3377(5) 0.8192(5) 0.233(5) Uani 1 1 d . U . . .
F31 F -0.1491(3) 0.2910(7) 0.7469(7) 0.268(6) Uani 1 1 d . U . . .
F32 F -0.1227(3) 0.2353(5) 0.8330(4) 0.182(3) Uani 1 1 d . U . . .
F33 F -0.0792(3) 0.3652(4) 0.7110(4) 0.186(3) Uani 1 1 d . U . . .
F34 F -0.0207(3) 0.3044(4) 0.6834(3) 0.158(3) Uani 1 1 d . U . . .
F35 F -0.0905(3) 0.2767(4) 0.6522(3) 0.187(4) Uani 1 1 d . U . . .
F36 F -0.0078(3) 0.5596(3) 0.8042(4) 0.169(3) Uani 1 1 d . U . . .
F37 F -0.0350(2) 0.4878(3) 0.7342(3) 0.126(2) Uani 1 1 d . U . . .
F38 F -0.0511(2) 0.4832(4) 0.8295(3) 0.159(3) Uani 1 1 d . U . . .
F39 F 0.1602(4) 0.2210(5) 0.7318(5) 0.149(3) Uani 0.788(5) 1 d . U P D 1
F40 F 0.1651(3) 0.3178(3) 0.7718(4) 0.107(2) Uani 0.788(5) 1 d . U P D 1
F41 F 0.1037(4) 0.2903(5) 0.7017(4) 0.123(3) Uani 0.788(5) 1 d . U P D 1
F42 F 0.1129(3) 0.1351(3) 0.8003(4) 0.103(2) Uani 0.788(5) 1 d . U P D 1
F43 F 0.0679(4) 0.1782(4) 0.7317(4) 0.129(3) Uani 0.788(5) 1 d . U P D 1
F44 F 0.0478(2) 0.1711(3) 0.8297(3) 0.0867(17) Uani 0.788(5) 1 d . U P D 1
F45 F 0.1467(3) 0.3028(3) 0.8909(3) 0.123(3) Uani 0.788(5) 1 d . U P D 1
F46 F 0.1809(3) 0.2195(5) 0.8564(5) 0.150(3) Uani 0.788(5) 1 d . U P D 1
F47 F 0.1216(3) 0.2104(3) 0.9111(3) 0.109(2) Uani 0.788(5) 1 d . U P D 1
F48 F -0.0729(3) 0.2610(6) 0.9485(5) 0.137(3) Uani 0.669(6) 1 d . U P E 1
F49 F -0.0358(5) 0.2252(5) 1.0318(5) 0.132(3) Uani 0.669(6) 1 d . U P E 1
F50 F -0.0095(5) 0.1972(7) 0.9403(7) 0.115(4) Uani 0.669(6) 1 d . U P E 1
F51 F -0.0587(3) 0.1603(3) 0.7974(3) 0.145(2) Uani 1 1 d . U . . .
F52 F -0.1145(3) 0.1770(4) 0.7232(4) 0.181(3) Uani 1 1 d . U . . .
F53 F -0.0368(3) 0.1837(4) 0.7039(4) 0.188(3) Uani 1 1 d . U . . .
F54 F -0.0457(5) 0.3507(6) 1.0463(5) 0.154(4) Uani 0.669(6) 1 d . U P E 1
F55 F -0.0485(4) 0.3852(5) 0.9437(6) 0.152(4) Uani 0.669(6) 1 d . U P E 1
F56 F 0.0222(2) 0.4912(3) 0.9160(3) 0.127(2) Uani 1 1 d . U . . .
F57 F 0.08435(19) 0.4381(3) 0.8973(3) 0.1208(19) Uani 1 1 d . U . . .
F58 F 0.0780(3) 0.5329(3) 0.8657(4) 0.160(3) Uani 1 1 d . U . . .
F59 F 0.0646(3) 0.5197(4) 0.7363(4) 0.183(3) Uani 1 1 d . U . . .
F60 F 0.10560(18) 0.4426(4) 0.7786(3) 0.147(3) Uani 1 1 d . U . . .
F61 F 0.0477(2) 0.4284(4) 0.7087(2) 0.131(2) Uani 1 1 d . U . . .
F65 F 0.0391(5) 0.3002(6) 1.0830(4) 0.150(4) Uani 0.669(6) 1 d . U P E 1
F66 F 0.0858(5) 0.3333(7) 1.0084(9) 0.150(5) Uani 0.669(6) 1 d . U P E 1
F67 F 0.0626(4) 0.2265(6) 1.0177(5) 0.137(3) Uani 0.669(6) 1 d . U P E 1
F68 F 0.0135(6) 0.4069(5) 1.0138(6) 0.144(4) Uani 0.669(6) 1 d . U P E 1
O00G O -0.03054(18) 0.2786(2) 0.8033(2) 0.0802(14) Uani 1 1 d . . . . .
O9 O 0.0143(2) 0.3960(2) 0.8158(2) 0.0798(14) Uani 1 1 d . . . . .
O10 O 0.06949(19) 0.2884(3) 0.8153(3) 0.0957(18) Uani 1 1 d . . . . .
O12 O 0.0184(2) 0.3133(3) 0.9183(2) 0.0903(17) Uani 1 1 d . . . . .
C01Q C 0.0272(2) 0.4571(3) 0.8108(3) 0.0634(15) Uani 1 1 d . U . . .
C02O C 0.0535(3) 0.4816(4) 0.8744(4) 0.084(2) Uani 1 1 d . U . . .
C03Z C 0.0614(3) 0.4644(5) 0.7578(5) 0.095(2) Uani 1 1 d . U . . .
C036 C -0.0182(3) 0.4972(4) 0.7949(5) 0.092(2) Uani 1 1 d . U . . .
C52 C 0.1043(2) 0.2494(3) 0.8054(3) 0.0603(14) Uani 1 1 d D U . . .
C53 C 0.1307(4) 0.2732(6) 0.7498(6) 0.091(3) Uani 0.788(5) 1 d . U P D 1
C54 C 0.1398(4) 0.2470(5) 0.8688(5) 0.077(2) Uani 0.788(5) 1 d . U P D 1
C55 C 0.0841(4) 0.1808(5) 0.7937(5) 0.076(2) Uani 0.788(5) 1 d . U P D 1
C56 C -0.0677(2) 0.2658(3) 0.7612(3) 0.0683(16) Uani 1 1 d . U . . .
C57 C -0.0647(4) 0.3034(6) 0.6984(5) 0.109(3) Uani 1 1 d . U . . .
C58 C -0.0696(4) 0.1916(5) 0.7474(6) 0.106(3) Uani 1 1 d . U . . .
C59 C -0.1151(5) 0.2812(7) 0.7917(7) 0.126(3) Uani 1 1 d . U . . .
C60 C 0.0051(3) 0.3037(4) 0.9759(3) 0.0804(18) Uani 1 1 d . U . . .
C61 C -0.0179(7) 0.3695(9) 0.9993(7) 0.106(3) Uani 0.669(6) 1 d . U P E 1
C62 C -0.0320(7) 0.2464(7) 0.9752(7) 0.094(3) Uani 0.669(6) 1 d . U P E 1
C63 C 0.0511(7) 0.2837(8) 1.0217(7) 0.101(3) Uani 0.669(6) 1 d . U P E 1
F49A F -0.0026(8) 0.2170(10) 1.0443(9) 0.115(5) Uani 0.331(6) 1 d D U P E 2
F50A F 0.0489(9) 0.2200(13) 0.9838(12) 0.167(7) Uani 0.331(6) 1 d D U P E 2
F54A F -0.0672(10) 0.3329(13) 1.0280(10) 0.160(5) Uani 0.331(6) 1 d D U P E 2
F65A F 0.0203(11) 0.3349(13) 1.0797(11) 0.148(6) Uani 0.331(6) 1 d D U P E 2
F67A F 0.0803(13) 0.3132(18) 1.0232(18) 0.142(6) Uani 0.331(6) 1 d D U P E 2
F68A F -0.0536(10) 0.3913(10) 0.9817(13) 0.161(5) Uani 0.331(6) 1 d D U P E 2
C61A C -0.0397(10) 0.3355(12) 0.9850(11) 0.096(4) Uani 0.331(6) 1 d D U P E 2
C62A C 0.0054(8) 0.2375(13) 0.9910(9) 0.092(4) Uani 0.331(6) 1 d D U P E 2
C63A C 0.0398(11) 0.3418(12) 1.0273(11) 0.092(4) Uani 0.331(6) 1 d D U P E 2
F48A F -0.0212(9) 0.2065(17) 0.9498(13) 0.122(6) Uani 0.331(6) 1 d D U P E 2
F55A F -0.0789(9) 0.3247(13) 0.9521(10) 0.163(5) Uani 0.331(6) 1 d D U P E 2
F66A F 0.0437(9) 0.4013(12) 1.0245(12) 0.125(6) Uani 0.331(6) 1 d D U P E 2
F21 F 0.4397(10) 0.0221(15) 0.5822(17) 0.206(7) Uani 0.406(6) 1 d D U P C 2
F1A F 0.3878(11) -0.0537(11) 0.5267(15) 0.213(7) Uani 0.406(6) 1 d D U P C 2
F1B F 0.3020(11) -0.0205(15) 0.6024(16) 0.231(7) Uani 0.406(6) 1 d D U P C 2
F1C F 0.2776(9) 0.0717(14) 0.5503(19) 0.209(7) Uani 0.406(6) 1 d D U P C 2
F1D F 0.3042(12) 0.0769(14) 0.6530(15) 0.215(7) Uani 0.406(6) 1 d D U P C 2
F1E F 0.3861(11) -0.0179(13) 0.6433(14) 0.208(6) Uani 0.406(6) 1 d D U P C 2
F1F F 0.4058(13) 0.0743(15) 0.6557(14) 0.222(8) Uani 0.406(6) 1 d D U P C 2
C80A C 0.3981(10) 0.0189(12) 0.5274(12) 0.150(4) Uani 0.406(6) 1 d D U P C 2
C81A C 0.3113(8) 0.0152(13) 0.5411(12) 0.148(5) Uani 0.406(6) 1 d D U P C 2
C82A C 0.3552(10) 0.0452(14) 0.6448(10) 0.156(5) Uani 0.406(6) 1 d D U P C 2
F1G F 0.3966(13) 0.0290(16) 0.4557(14) 0.246(8) Uani 0.406(6) 1 d D U P C 2
F1H F 0.3140(11) 0.0050(14) 0.4682(13) 0.214(6) Uani 0.406(6) 1 d D U P C 2
F40A F 0.1749(12) 0.2725(16) 0.8557(16) 0.125(7) Uani 0.212(5) 1 d D U P D 2
F41A F 0.1331(8) 0.3502(10) 0.7785(12) 0.093(5) Uani 0.212(5) 1 d D U P D 2
F43A F 0.0798(9) 0.3090(11) 0.7121(11) 0.085(6) Uani 0.212(5) 1 d D U P D 2
F44A F 0.0569(14) 0.2054(17) 0.7094(19) 0.138(9) Uani 0.212(5) 1 d D U P D 2
F46A F 0.1167(12) 0.1813(14) 0.8766(15) 0.120(6) Uani 0.212(5) 1 d D U P D 2
F47A F 0.0744(9) 0.1435(11) 0.8209(13) 0.090(5) Uani 0.212(5) 1 d D U P D 2
C53A C 0.1496(10) 0.2864(12) 0.7955(12) 0.084(4) Uani 0.212(5) 1 d D U P D 2
C54A C 0.1144(11) 0.1797(13) 0.8081(16) 0.078(4) Uani 0.212(5) 1 d D U P D 2
C55A C 0.0941(10) 0.2472(11) 0.7342(13) 0.079(4) Uani 0.212(5) 1 d D U P D 2
F62 F 0.1269(12) 0.2230(17) 0.6937(15) 0.133(6) Uani 0.212(5) 1 d D U P D 2
F63 F 0.1486(9) 0.1590(11) 0.7850(12) 0.102(5) Uani 0.212(5) 1 d . U P D 2
F64 F 0.1560(12) 0.2806(18) 0.7288(13) 0.116(5) Uani 0.212(5) 1 d D U P D 2
F25A F 0.7337(7) 0.2433(11) 0.7480(10) 0.134(5) Uani 0.421(7) 1 d D U P A 2
F26A F 0.7195(8) 0.2264(10) 0.6614(11) 0.138(5) Uani 0.421(7) 1 d D U P A 2
F27A F 0.7615(7) 0.3021(11) 0.7274(11) 0.157(5) Uani 0.421(7) 1 d D U P A 2
F28A F 0.6742(9) 0.3364(10) 0.7973(9) 0.164(5) Uani 0.421(7) 1 d D U P A 2
F29A F 0.7211(8) 0.3817(11) 0.7806(10) 0.161(5) Uani 0.421(7) 1 d D U P A 2
F69A F 0.6341(9) 0.2517(11) 0.7278(11) 0.160(6) Uani 0.421(7) 1 d D U P A 2
F70A F 0.6023(7) 0.3476(12) 0.6697(10) 0.145(5) Uani 0.421(7) 1 d D U P A 2
F71A F 0.6222(8) 0.2740(12) 0.6345(11) 0.155(5) Uani 0.421(7) 1 d D U P A 2
F102 F 0.6523(12) 0.4185(14) 0.7229(16) 0.170(8) Uani 0.421(7) 1 d D U P A 2
C50A C 0.7239(9) 0.2750(12) 0.6970(10) 0.103(4) Uani 0.421(7) 1 d D U P A 2
C51A C 0.6804(8) 0.3739(13) 0.7501(11) 0.107(4) Uani 0.421(7) 1 d D U P A 2
C64A C 0.6317(9) 0.3006(10) 0.6890(10) 0.105(4) Uani 0.421(7) 1 d D U P A 2
F75A F 0.2888(9) 0.2342(13) 0.3401(13) 0.156(6) Uani 0.356(7) 1 d . U P B 2
F76A F 0.2840(11) 0.1701(13) 0.4367(15) 0.102(6) Uani 0.356(7) 1 d . U P B 2
F77A F 0.2861(11) 0.2715(16) 0.4044(16) 0.157(6) Uani 0.356(7) 1 d . U P B 2
F80A F 0.3751(11) 0.2085(14) 0.3106(14) 0.153(6) Uani 0.356(7) 1 d . U P B 2
F82A F 0.3742(10) 0.2855(13) 0.3306(12) 0.164(5) Uani 0.356(7) 1 d . U P B 2
F83A F 0.3615(13) 0.3404(18) 0.423(2) 0.143(6) Uani 0.356(7) 1 d . U P B 2
C69A C 0.3808(13) 0.2913(17) 0.3952(14) 0.106(4) Uani 0.356(7) 1 d . U P B 2
C70A C 0.3073(12) 0.2248(18) 0.3923(14) 0.101(4) Uani 0.356(7) 1 d . U P B 2
F79A F 0.4310(11) 0.1643(16) 0.4131(16) 0.174(7) Uani 0.356(7) 1 d . U P B 2
F81A F 0.4238(11) 0.2847(14) 0.3928(14) 0.165(6) Uani 0.356(7) 1 d . U P B 2
C68A C 0.3775(13) 0.1672(19) 0.3724(15) 0.110(4) Uani 0.356(7) 1 d . U P B 2
F78A F 0.3621(12) 0.1138(13) 0.3883(13) 0.169(7) Uani 0.356(7) 1 d . U P B 2

loop_
_atom_site_aniso_label
_atom_site_aniso_U_11
_atom_site_aniso_U_22
_atom_site_aniso_U_33
_atom_site_aniso_U_23
_atom_site_aniso_U_13
_atom_site_aniso_U_12
S1 0.0997(13) 0.0574(9) 0.0633(10) 0.0075(8) 0.0224(9) -0.0069(9)
S2 0.0854(11) 0.0571(9) 0.0503(8) -0.0015(7) 0.0042(8) 0.0037(8)
S3 0.0699(11) 0.0739(12) 0.1032(15) 0.0195(10) 0.0208(10) 0.0164(9)
S4 0.0652(11) 0.0787(12) 0.1126(16) 0.0069(11) 0.0181(10) -0.0062(9)
S5 0.0787(11) 0.0541(9) 0.0636(10) 0.0028(7) -0.0019(8) -0.0129(8)
S6 0.0736(10) 0.0513(8) 0.0564(9) 0.0021(7) 0.0001(7) 0.0033(7)
C1 0.093(4) 0.095(5) 0.056(3) -0.005(3) 0.015(3) -0.018(4)
C2 0.097(5) 0.091(5) 0.062(4) 0.008(4) 0.016(3) -0.018(4)
C3 0.077(4) 0.078(4) 0.058(3) -0.007(3) 0.011(3) -0.009(3)
C4 0.087(4) 0.080(4) 0.063(4) 0.008(3) 0.018(3) -0.013(4)
C5 0.056(3) 0.072(4) 0.050(3) 0.000(3) 0.005(3) -0.008(3)
C6 0.061(3) 0.071(4) 0.055(3) 0.004(3) 0.007(3) -0.007(3)
C7 0.057(3) 0.054(3) 0.054(3) 0.005(3) 0.003(3) -0.002(3)
C8 0.055(3) 0.054(3) 0.051(3) 0.000(2) 0.000(2) 0.003(3)
C9 0.056(3) 0.047(3) 0.054(3) 0.003(2) 0.002(2) 0.000(2)
C10 0.055(3) 0.048(3) 0.050(3) 0.003(2) 0.001(2) 0.000(2)
C11 0.056(3) 0.046(3) 0.051(3) 0.000(2) 0.004(2) 0.003(2)
C12 0.062(3) 0.045(3) 0.055(3) 0.005(2) 0.010(3) 0.000(2)
C13 0.062(3) 0.042(3) 0.054(3) 0.000(2) 0.011(2) 0.003(2)
C14 0.056(3) 0.042(3) 0.051(3) 0.001(2) 0.006(2) 0.003(2)
C15 0.062(3) 0.050(3) 0.050(3) 0.003(2) 0.007(2) 0.000(2)
C16 0.061(3) 0.050(3) 0.055(3) 0.005(2) 0.008(3) 0.003(2)
C17 0.069(4) 0.051(3) 0.063(3) 0.008(3) 0.009(3) 0.006(3)
C18 0.061(3) 0.062(3) 0.067(3) 0.009(3) 0.010(3) 0.006(3)
C19 0.065(3) 0.061(3) 0.065(3) 0.010(3) 0.010(3) 0.001(3)
C20 0.063(3) 0.056(3) 0.059(3) 0.004(3) 0.007(3) 0.000(3)
C21 0.064(4) 0.100(5) 0.073(4) 0.024(4) 0.012(3) 0.016(4)
C22 0.061(4) 0.101(5) 0.080(4) 0.024(4) 0.012(3) 0.006(4)
C23 0.069(4) 0.118(5) 0.102(5) 0.021(4) 0.019(4) 0.001(4)
C24 0.072(4) 0.133(6) 0.113(5) 0.025(5) 0.020(4) 0.004(5)
C25 0.072(4) 0.126(6) 0.111(5) 0.021(5) 0.021(4) 0.021(5)
C26 0.071(4) 0.110(5) 0.095(5) 0.023(4) 0.017(4) 0.024(4)
C27 0.056(3) 0.044(3) 0.051(3) 0.001(2) 0.013(2) 0.001(2)
C28 0.057(3) 0.045(3) 0.046(3) 0.000(2) 0.011(2) 0.001(2)
C29 0.059(3) 0.045(3) 0.048(3) -0.001(2) 0.012(2) 0.002(2)
C30 0.056(3) 0.048(3) 0.051(3) 0.002(2) 0.013(2) 0.005(2)
C31 0.056(3) 0.048(3) 0.051(3) -0.002(2) 0.013(2) -0.002(2)
C32 0.060(3) 0.042(3) 0.055(3) 0.000(2) 0.015(3) 0.000(2)
C33 0.054(3) 0.066(3) 0.054(3) 0.002(3) 0.008(3) -0.009(3)
C34 0.055(3) 0.062(3) 0.053(3) 0.002(3) 0.011(3) -0.004(3)
C35 0.062(3) 0.073(4) 0.063(3) 0.006(3) 0.005(3) -0.003(3)
C36 0.069(4) 0.089(4) 0.067(4) 0.010(3) -0.004(3) -0.008(3)
C37 0.070(4) 0.091(4) 0.065(4) 0.004(3) -0.004(3) -0.016(4)
C38 0.069(4) 0.074(4) 0.069(4) 0.003(3) 0.003(3) -0.018(3)
Al1 0.0495(9) 0.0555(10) 0.0571(10) 0.0109(8) 0.0048(8) -0.0011(8)
F1 0.254(8) 0.111(5) 0.145(5) -0.051(4) 0.042(6) -0.035(5)
F2 0.141(5) 0.082(3) 0.175(6) 0.028(4) 0.047(4) -0.013(3)
F3 0.101(5) 0.145(6) 0.279(9) 0.027(6) -0.013(5) -0.027(4)
F4 0.274(10) 0.200(8) 0.121(6) 0.036(5) -0.003(6) 0.003(8)
F5 0.279(9) 0.080(4) 0.183(6) 0.007(4) 0.129(6) -0.021(5)
F6 0.318(10) 0.136(6) 0.193(7) -0.025(5) 0.181(7) -0.025(6)
F7 0.128(5) 0.136(5) 0.171(6) 0.065(4) 0.020(4) 0.032(4)
F8 0.113(4) 0.154(5) 0.170(6) -0.006(4) 0.066(4) 0.021(4)
F9 0.089(4) 0.170(6) 0.180(6) -0.022(5) -0.036(4) -0.010(4)
F10 0.192(6) 0.189(6) 0.073(3) 0.004(4) 0.032(4) -0.067(5)
F11 0.157(5) 0.094(4) 0.172(6) 0.005(4) 0.050(4) -0.054(4)
F12 0.168(6) 0.173(6) 0.184(7) 0.094(6) 0.000(5) 0.023(5)
F13 0.140(5) 0.160(5) 0.083(3) -0.008(4) 0.032(3) -0.001(4)
F14 0.174(6) 0.118(5) 0.167(6) -0.062(4) 0.039(5) -0.014(4)
F15 0.096(4) 0.187(6) 0.178(6) -0.009(5) 0.038(4) 0.040(4)
F16 0.235(8) 0.116(5) 0.179(7) 0.038(5) 0.031(6) -0.046(5)
F17 0.352(12) 0.191(8) 0.145(6) 0.065(6) -0.097(8) -0.015(8)
F18 0.306(11) 0.208(9) 0.230(9) 0.038(7) 0.169(9) -0.004(8)
F19 0.177(6) 0.122(5) 0.155(6) 0.015(4) 0.000(5) -0.047(4)
F20 0.145(6) 0.212(8) 0.265(10) -0.008(7) -0.103(7) -0.017(6)
F22 0.147(7) 0.211(9) 0.397(14) -0.029(9) 0.017(8) 0.073(7)
F23 0.219(8) 0.207(8) 0.179(7) -0.078(6) 0.089(6) -0.108(7)
F24 0.225(8) 0.204(8) 0.269(10) -0.047(7) 0.159(8) -0.090(7)
F25 0.111(6) 0.111(7) 0.128(8) 0.036(6) 0.019(6) -0.052(5)
F26 0.144(8) 0.140(7) 0.084(6) 0.034(6) -0.010(6) -0.059(6)
F27 0.151(10) 0.092(6) 0.165(10) 0.005(6) 0.038(9) -0.001(7)
F28 0.198(12) 0.122(8) 0.134(9) 0.074(7) -0.056(8) -0.010(8)
F29 0.085(6) 0.161(8) 0.141(7) 0.001(7) 0.006(6) 0.025(5)
F69 0.179(9) 0.213(9) 0.149(8) 0.017(7) 0.087(7) -0.030(8)
F70 0.198(11) 0.132(8) 0.157(12) -0.034(8) 0.035(9) 0.005(9)
F71 0.096(7) 0.218(10) 0.185(11) 0.011(10) 0.066(8) 0.014(7)
F72 0.136(6) 0.122(5) 0.365(12) 0.002(7) 0.120(7) 0.004(4)
F73 0.128(5) 0.124(5) 0.408(13) -0.018(7) 0.040(7) -0.042(5)
F74 0.187(8) 0.250(11) 0.265(11) 0.077(9) -0.080(8) -0.050(7)
F115 0.167(9) 0.186(10) 0.146(8) -0.036(8) -0.051(8) -0.009(8)
F116 0.289(11) 0.169(7) 0.145(6) -0.039(6) 0.016(7) -0.032(7)
O1 0.104(4) 0.100(4) 0.100(4) -0.010(3) 0.010(3) -0.054(3)
O2 0.172(6) 0.074(4) 0.127(5) -0.012(3) 0.085(5) 0.008(4)
O3 0.133(5) 0.097(4) 0.076(3) 0.035(3) 0.038(3) -0.004(4)
O4 0.0649(18) 0.091(2) 0.103(2) 0.0171(18) -0.0092(17) 0.0016(17)
C03F 0.069(4) 0.099(5) 0.096(5) 0.006(5) 0.012(4) -0.008(4)
C39 0.107(6) 0.079(5) 0.147(8) -0.013(6) 0.042(6) -0.007(5)
C40 0.105(5) 0.063(4) 0.136(6) -0.013(4) 0.056(5) -0.011(4)
C41 0.157(8) 0.089(6) 0.149(8) -0.012(6) 0.072(7) -0.014(6)
C42 0.066(4) 0.072(4) 0.074(4) 0.003(3) 0.008(3) -0.010(3)
C43 0.093(5) 0.099(6) 0.101(6) 0.017(5) 0.006(5) -0.012(5)
C44 0.090(5) 0.091(5) 0.097(6) -0.002(5) 0.000(5) 0.001(5)
C45 0.081(5) 0.100(5) 0.101(5) 0.022(4) -0.009(4) 0.004(4)
C46 0.118(7) 0.106(7) 0.142(8) 0.033(6) -0.002(7) -0.006(6)
C47 0.104(7) 0.140(8) 0.140(8) -0.007(7) 0.013(6) -0.020(6)
C48 0.102(6) 0.116(7) 0.115(7) 0.012(6) -0.023(6) -0.007(6)
C50 0.089(6) 0.115(7) 0.097(7) 0.034(6) -0.003(6) -0.015(6)
C51 0.106(7) 0.125(8) 0.108(8) 0.029(7) -0.006(7) -0.020(7)
C64 0.101(7) 0.124(7) 0.102(7) 0.029(6) 0.016(6) -0.017(6)
C65 0.082(4) 0.103(5) 0.085(5) 0.034(4) 0.011(4) -0.010(4)
C66 0.109(7) 0.095(6) 0.188(9) -0.017(7) 0.047(7) -0.029(6)
Al2 0.0561(11) 0.0662(12) 0.0650(12) 0.0015(9) -0.0005(9) -0.0061(9)
F75 0.143(7) 0.146(7) 0.072(4) -0.032(5) -0.019(4) -0.034(6)
F76 0.149(8) 0.136(7) 0.144(7) -0.052(6) 0.024(7) -0.035(7)
F77 0.115(8) 0.159(12) 0.122(8) -0.019(9) 0.021(6) -0.023(8)
F78 0.161(10) 0.185(10) 0.195(10) -0.048(8) 0.041(8) 0.033(8)
F79 0.117(6) 0.169(9) 0.169(8) -0.029(7) 0.056(6) -0.037(7)
F80 0.180(9) 0.176(10) 0.090(6) -0.055(7) 0.064(6) -0.008(7)
F81 0.182(12) 0.114(9) 0.182(10) -0.049(8) 0.035(9) -0.037(9)
F82 0.209(10) 0.154(8) 0.117(7) 0.049(6) 0.015(7) 0.026(7)
F83 0.161(9) 0.144(9) 0.194(9) 0.010(8) 0.010(8) 0.044(8)
F84 0.107(4) 0.211(7) 0.186(6) -0.129(6) 0.006(4) -0.037(4)
F85 0.149(5) 0.094(4) 0.196(7) -0.005(4) 0.063(5) -0.031(4)
F86 0.132(5) 0.115(5) 0.274(9) -0.090(5) 0.053(5) -0.015(4)
F87 0.130(5) 0.132(5) 0.124(4) 0.038(4) -0.014(4) 0.005(4)
F88 0.080(3) 0.127(4) 0.169(5) -0.047(4) 0.031(3) 0.002(3)
F89 0.085(3) 0.092(3) 0.135(4) -0.033(3) -0.001(3) -0.015(3)
F90 0.159(6) 0.349(11) 0.087(4) 0.042(6) -0.007(4) 0.007(7)
F91 0.149(6) 0.211(7) 0.153(6) 0.081(5) 0.047(5) -0.013(5)
F92 0.163(6) 0.290(9) 0.114(5) -0.090(6) 0.052(4) -0.025(6)
F93 0.076(4) 0.261(9) 0.249(9) -0.056(7) 0.013(5) -0.016(5)
F94 0.138(5) 0.218(8) 0.156(6) -0.076(6) 0.015(5) -0.007(5)
F95 0.183(7) 0.170(7) 0.188(7) 0.014(6) -0.002(6) 0.058(6)
F96 0.110(5) 0.259(9) 0.178(7) -0.009(6) -0.057(5) -0.013(5)
F97 0.170(6) 0.151(6) 0.121(5) 0.029(4) 0.020(4) 0.003(5)
F98 0.186(7) 0.135(5) 0.154(6) -0.047(5) 0.000(5) 0.009(5)
F99 0.155(6) 0.188(7) 0.280(10) -0.008(7) 0.037(6) -0.095(6)
F100 0.157(6) 0.285(10) 0.159(7) 0.073(7) 0.024(5) -0.066(7)
F101 0.178(7) 0.138(6) 0.288(10) 0.095(6) 0.055(7) 0.017(5)
F106 0.216(11) 0.199(10) 0.233(10) -0.050(9) 0.030(10) 0.002(10)
F107 0.126(8) 0.244(11) 0.194(11) -0.016(10) -0.055(8) -0.001(8)
F108 0.244(10) 0.157(9) 0.237(11) -0.002(9) 0.003(10) -0.106(8)
F109 0.268(11) 0.224(10) 0.257(11) 0.079(9) 0.035(10) -0.020(10)
F110 0.164(9) 0.214(9) 0.222(11) 0.052(10) 0.024(9) -0.074(8)
F111 0.232(12) 0.213(11) 0.185(10) -0.005(9) -0.010(10) -0.016(10)
F112 0.212(10) 0.220(11) 0.207(10) 0.022(10) -0.002(10) 0.038(9)
F113 0.246(10) 0.156(9) 0.254(11) 0.042(9) -0.004(10) 0.042(8)
F114 0.153(9) 0.231(11) 0.263(12) -0.012(11) 0.047(10) 0.041(9)
O5 0.067(3) 0.131(5) 0.100(4) -0.007(4) -0.015(3) -0.023(3)
O6 0.132(4) 0.102(3) 0.161(4) 0.014(3) 0.005(3) 0.007(3)
O7 0.098(4) 0.146(6) 0.063(3) 0.005(3) 0.011(3) 0.005(4)
O8 0.071(3) 0.084(3) 0.080(3) -0.015(3) 0.012(2) 0.000(3)
C02E 0.066(4) 0.100(5) 0.068(4) -0.027(4) 0.013(3) -0.007(3)
C67 0.100(5) 0.115(5) 0.065(4) -0.012(4) 0.016(4) -0.016(4)
C68 0.114(7) 0.129(7) 0.088(6) -0.011(6) 0.014(6) -0.020(7)
C69 0.119(7) 0.131(7) 0.087(6) -0.002(6) 0.017(6) -0.010(7)
C70 0.112(7) 0.126(8) 0.079(6) -0.009(6) 0.015(6) -0.012(7)
C71 0.086(5) 0.111(6) 0.111(6) -0.048(5) 0.016(5) -0.002(5)
C72 0.079(5) 0.088(5) 0.079(5) -0.019(4) 0.012(4) -0.004(4)
C73 0.088(6) 0.157(8) 0.084(5) -0.012(6) 0.010(5) -0.001(6)
C74 0.080(6) 0.171(9) 0.138(8) -0.016(7) 0.002(6) -0.016(6)
C75 0.096(6) 0.133(8) 0.118(7) 0.002(6) -0.023(6) -0.018(6)
C76 0.071(4) 0.130(6) 0.111(5) -0.004(5) -0.003(4) -0.029(4)
C77 0.103(7) 0.162(9) 0.143(8) 0.007(7) 0.004(6) -0.041(7)
C78 0.134(4) 0.108(3) 0.160(4) 0.013(3) 0.005(3) 0.007(3)
C80 0.152(6) 0.140(6) 0.160(6) 0.005(5) 0.009(5) -0.004(5)
C81 0.156(7) 0.141(6) 0.168(7) 0.018(6) 0.008(6) 0.009(6)
C82 0.153(7) 0.134(6) 0.159(7) 0.009(6) -0.002(6) 0.000(6)
Al3 0.0460(8) 0.0391(8) 0.0433(8) 0.0016(6) 0.0092(7) 0.0016(6)
F30 0.250(10) 0.181(7) 0.285(10) -0.058(7) 0.108(8) 0.104(7)
F31 0.087(5) 0.372(13) 0.338(12) 0.029(11) -0.014(7) 0.061(7)
F32 0.161(6) 0.213(8) 0.190(7) -0.016(6) 0.104(6) -0.062(6)
F33 0.204(7) 0.126(5) 0.214(8) 0.073(5) -0.057(6) 0.019(5)
F34 0.157(6) 0.233(8) 0.087(4) 0.012(4) 0.033(4) -0.074(6)
F35 0.204(7) 0.242(8) 0.098(4) 0.033(5) -0.073(5) -0.077(6)
F36 0.188(6) 0.067(3) 0.251(8) 0.008(4) 0.002(6) 0.054(4)
F37 0.102(4) 0.153(5) 0.118(4) 0.029(4) -0.018(3) 0.048(4)
F38 0.073(3) 0.246(8) 0.162(6) 0.002(5) 0.038(4) 0.050(4)
F39 0.138(6) 0.150(6) 0.173(7) -0.008(6) 0.092(5) 0.018(5)
F40 0.094(4) 0.095(5) 0.139(5) 0.018(4) 0.042(4) -0.033(4)
F41 0.148(7) 0.141(6) 0.085(4) 0.036(4) 0.028(5) 0.002(5)
F42 0.108(5) 0.046(3) 0.155(5) -0.007(3) 0.015(4) 0.013(3)
F43 0.182(7) 0.088(5) 0.108(6) -0.017(4) -0.042(5) -0.020(5)
F44 0.078(4) 0.061(3) 0.125(5) 0.015(3) 0.026(3) -0.008(3)
F45 0.167(7) 0.087(4) 0.106(5) -0.006(4) -0.038(5) -0.054(4)
F46 0.074(4) 0.137(7) 0.230(8) 0.003(6) -0.038(5) 0.026(4)
F47 0.152(6) 0.091(5) 0.078(4) 0.027(3) -0.025(4) -0.013(4)
F48 0.076(5) 0.167(8) 0.170(7) 0.029(6) 0.027(5) -0.028(5)
F49 0.179(9) 0.116(6) 0.109(6) 0.026(5) 0.058(6) -0.040(7)
F50 0.157(8) 0.077(5) 0.113(6) -0.030(4) 0.021(6) 0.000(6)
F51 0.215(7) 0.068(3) 0.150(5) 0.022(3) 0.008(5) 0.007(4)
F52 0.208(7) 0.164(6) 0.160(6) -0.014(5) -0.037(5) -0.111(6)
F53 0.242(8) 0.157(6) 0.176(6) -0.072(5) 0.074(6) 0.048(6)
F54 0.179(8) 0.155(7) 0.140(7) -0.042(6) 0.085(6) 0.024(6)
F55 0.168(7) 0.137(7) 0.156(8) 0.034(6) 0.052(7) 0.070(6)
F56 0.163(5) 0.123(4) 0.096(4) -0.039(3) 0.028(4) 0.013(4)
F57 0.098(4) 0.153(5) 0.103(4) -0.001(3) -0.033(3) 0.002(4)
F58 0.180(6) 0.103(4) 0.190(6) -0.011(4) -0.015(5) -0.076(4)
F59 0.230(8) 0.152(6) 0.180(6) 0.064(5) 0.083(6) -0.059(5)
F60 0.060(3) 0.245(8) 0.140(5) 0.022(5) 0.025(3) 0.010(4)
F61 0.115(4) 0.214(7) 0.067(3) -0.007(4) 0.017(3) 0.040(4)
F65 0.216(9) 0.177(9) 0.051(4) 0.016(5) -0.013(5) -0.001(7)
F66 0.137(7) 0.160(10) 0.145(9) 0.008(7) -0.027(6) -0.059(6)
F67 0.159(7) 0.121(6) 0.120(6) 0.007(6) -0.048(5) 0.038(6)
F68 0.213(10) 0.076(5) 0.147(8) -0.038(5) 0.046(8) -0.020(7)
O00G 0.079(3) 0.084(3) 0.073(3) 0.003(3) -0.016(3) -0.024(3)
O9 0.112(4) 0.039(2) 0.085(3) 0.009(2) -0.006(3) -0.003(2)
O10 0.079(3) 0.107(4) 0.103(4) -0.014(3) 0.019(3) 0.046(3)
O12 0.102(4) 0.130(5) 0.040(2) 0.004(3) 0.015(2) -0.033(3)
C01Q 0.064(3) 0.051(3) 0.077(4) 0.012(3) 0.015(3) 0.005(3)
C02O 0.091(5) 0.063(4) 0.100(5) 0.001(4) 0.009(4) -0.009(4)
C03Z 0.085(5) 0.106(6) 0.096(6) 0.026(5) 0.022(4) -0.003(5)
C036 0.088(5) 0.078(5) 0.110(6) 0.010(4) 0.009(5) 0.015(4)
C52 0.052(3) 0.051(3) 0.079(4) 0.003(3) 0.013(3) 0.003(2)
C53 0.082(5) 0.090(5) 0.102(6) 0.007(5) 0.015(5) -0.016(5)
C54 0.065(4) 0.075(5) 0.091(5) 0.001(4) 0.004(4) -0.005(4)
C55 0.067(5) 0.063(4) 0.097(5) -0.001(4) 0.001(4) 0.002(4)
C56 0.062(3) 0.068(4) 0.075(4) -0.003(3) 0.002(3) 0.004(3)
C57 0.109(6) 0.118(7) 0.093(6) 0.004(5) -0.024(5) -0.006(6)
C58 0.106(6) 0.098(6) 0.113(6) -0.005(5) -0.001(5) -0.007(5)
C59 0.106(7) 0.136(7) 0.135(7) -0.007(7) 0.000(6) 0.005(6)
C60 0.116(5) 0.072(4) 0.056(3) 0.001(3) 0.028(3) -0.006(4)
C61 0.138(7) 0.101(6) 0.082(6) 0.000(6) 0.028(6) -0.009(6)
C62 0.132(7) 0.080(6) 0.073(5) 0.003(5) 0.030(6) -0.008(6)
C63 0.139(7) 0.086(6) 0.078(6) -0.004(5) 0.011(6) -0.017(6)
F49A 0.134(11) 0.103(9) 0.107(9) 0.046(7) 0.002(9) -0.022(9)
F50A 0.199(12) 0.129(10) 0.166(12) -0.008(11) -0.021(11) 0.050(10)
F54A 0.155(7) 0.170(7) 0.158(7) -0.004(6) 0.034(6) 0.011(6)
F65A 0.196(11) 0.158(11) 0.090(9) -0.013(9) 0.023(9) 0.001(10)
F67A 0.147(10) 0.157(11) 0.118(10) 0.005(10) -0.015(9) -0.015(10)
F68A 0.164(7) 0.163(7) 0.159(7) -0.004(6) 0.039(6) 0.019(6)
C61A 0.130(8) 0.091(7) 0.070(6) 0.001(6) 0.024(6) -0.006(7)
C62A 0.128(8) 0.080(6) 0.070(6) -0.004(6) 0.023(7) -0.010(7)
C63A 0.130(8) 0.085(7) 0.065(6) -0.001(6) 0.023(6) -0.009(7)
F48A 0.135(10) 0.111(10) 0.126(10) 0.005(9) 0.042(9) -0.050(9)
F55A 0.153(7) 0.173(7) 0.165(7) -0.002(6) 0.030(6) 0.006(6)
F66A 0.146(11) 0.117(9) 0.110(9) -0.009(8) -0.007(9) -0.033(9)
F21 0.174(10) 0.207(11) 0.236(12) 0.009(11) 0.017(11) 0.039(9)
F1A 0.262(12) 0.151(11) 0.227(13) -0.015(11) 0.019(12) 0.024(10)
F1B 0.232(11) 0.209(11) 0.251(12) 0.031(11) 0.019(11) -0.059(10)
F1C 0.161(11) 0.241(12) 0.222(14) 0.004(12) -0.001(12) -0.033(10)
F1D 0.215(11) 0.215(11) 0.218(12) 0.049(10) 0.037(10) -0.027(10)
F1E 0.221(11) 0.190(11) 0.214(11) 0.042(10) 0.020(10) 0.024(10)
F1F 0.238(13) 0.219(13) 0.202(12) 0.014(11) -0.015(12) 0.008(12)
C80A 0.152(6) 0.139(6) 0.159(6) 0.005(5) 0.007(5) 0.000(5)
C81A 0.149(7) 0.136(7) 0.157(7) 0.007(6) 0.012(6) 0.001(6)
C82A 0.156(7) 0.141(7) 0.168(7) 0.014(6) 0.007(6) 0.002(6)
F1G 0.233(13) 0.247(13) 0.262(13) -0.021(12) 0.042(12) 0.015(12)
F1H 0.207(11) 0.213(11) 0.214(11) -0.033(10) -0.016(10) -0.018(11)
F40A 0.115(11) 0.098(11) 0.155(12) 0.003(11) -0.019(10) -0.020(11)
F41A 0.076(9) 0.086(10) 0.123(10) 0.025(9) 0.040(9) -0.001(8)
F43A 0.094(12) 0.098(11) 0.072(10) 0.037(9) 0.049(9) 0.046(9)
F44A 0.160(15) 0.121(15) 0.123(15) -0.035(12) -0.029(13) -0.010(13)
F46A 0.143(10) 0.091(10) 0.128(11) 0.014(9) 0.015(10) -0.002(9)
F47A 0.094(10) 0.056(8) 0.123(10) 0.010(8) 0.024(9) 0.010(8)
C53A 0.072(7) 0.081(7) 0.099(7) 0.000(6) 0.010(6) -0.005(6)
C54A 0.068(7) 0.069(6) 0.097(7) 0.001(6) 0.004(6) -0.002(6)
C55A 0.070(6) 0.073(6) 0.096(7) 0.003(6) 0.008(6) -0.004(6)
F62 0.133(11) 0.150(11) 0.120(10) 0.008(10) 0.039(9) 0.014(10)
F63 0.098(10) 0.075(9) 0.138(11) -0.009(9) 0.046(9) 0.037(9)
F64 0.111(8) 0.123(9) 0.124(9) 0.021(8) 0.059(8) 0.004(8)
F25A 0.126(7) 0.131(7) 0.144(7) 0.024(6) -0.001(6) 0.021(6)
F26A 0.132(10) 0.119(8) 0.162(10) 0.023(8) 0.012(9) 0.025(8)
F27A 0.132(7) 0.170(7) 0.164(8) 0.005(7) -0.012(7) 0.013(6)
F28A 0.173(8) 0.181(8) 0.139(7) 0.000(7) 0.011(7) 0.000(7)
F29A 0.169(8) 0.170(8) 0.142(7) -0.014(7) 0.001(7) 0.002(7)
F69A 0.160(10) 0.148(11) 0.179(12) 0.031(10) 0.052(10) -0.048(9)
F70A 0.078(7) 0.207(11) 0.154(11) 0.013(11) 0.035(9) 0.005(8)
F71A 0.139(9) 0.176(9) 0.146(10) 0.009(10) 0.003(9) -0.035(8)
F102 0.198(15) 0.132(11) 0.183(17) -0.025(11) 0.023(12) 0.035(11)
C50A 0.091(7) 0.117(8) 0.097(8) 0.028(7) -0.007(7) -0.019(6)
C51A 0.102(8) 0.120(8) 0.098(8) 0.031(7) 0.009(7) -0.016(8)
C64A 0.096(7) 0.119(8) 0.099(7) 0.030(7) 0.005(6) -0.013(7)
F75A 0.151(8) 0.172(9) 0.142(8) -0.002(7) 0.001(7) -0.007(7)
F76A 0.101(10) 0.120(12) 0.085(9) -0.013(9) 0.011(8) -0.044(9)
F77A 0.147(8) 0.161(9) 0.160(8) -0.005(7) -0.002(7) -0.004(7)
F80A 0.162(8) 0.165(9) 0.135(8) -0.004(7) 0.034(7) 0.003(7)
F82A 0.167(8) 0.171(8) 0.156(7) 0.009(7) 0.028(6) -0.005(7)
F83A 0.166(11) 0.110(10) 0.150(10) -0.013(9) 0.000(10) -0.001(9)
C69A 0.107(8) 0.128(8) 0.083(7) -0.009(7) 0.017(7) -0.012(7)
C70A 0.109(7) 0.123(8) 0.073(6) -0.005(7) 0.013(6) -0.010(8)
F79A 0.148(12) 0.191(12) 0.185(12) -0.056(11) 0.029(10) 0.024(10)
F81A 0.151(10) 0.166(11) 0.182(10) -0.010(10) 0.036(9) -0.034(10)
C68A 0.114(8) 0.129(8) 0.086(7) -0.007(7) 0.012(7) -0.018(7)
F78A 0.171(12) 0.157(11) 0.179(11) -0.046(10) 0.017(11) 0.002(11)

loop_
_atom_type_symbol
_atom_type_description
_atom_type_scat_dispersion_real
_atom_type_scat_dispersion_imag
_atom_type_scat_source
C C 0.0137 0.0067 'International Tables Vol C Tables 4.2.6.8 and 6.1.1.4'
H H 0.0000 0.0000 'International Tables Vol C Tables 4.2.6.8 and 6.1.1.4'
Al Al 0.1771 0.1873 'International Tables Vol C Tables 4.2.6.8 and 6.1.1.4'
F F 0.0583 0.0400 'International Tables Vol C Tables 4.2.6.8 and 6.1.1.4'
O O 0.0389 0.0241 'International Tables Vol C Tables 4.2.6.8 and 6.1.1.4'
S S 0.2925 0.4295 'International Tables Vol C Tables 4.2.6.8 and 6.1.1.4'

loop_
_geom_angle_atom_site_label_1
_geom_angle_atom_site_label_2
_geom_angle_atom_site_label_3
_geom_angle
_geom_angle_site_symmetry_1
_geom_angle_site_symmetry_3
_geom_angle_publ_flag
C6 S1 C7 107.5(3) . . ?
C5 S2 C8 107.1(3) . . ?
C21 S3 C18 107.4(4) . . ?
C22 S4 C19 107.7(4) . . ?
C33 S5 C31 107.4(3) . . ?
C30 S6 C34 107.3(3) . . ?
C2 C1 H1 119.4 . . ?
C3 C1 H1 119.4 . . ?
C3 C1 C2 121.2(7) . . ?
C1 C2 H2 119.9 . . ?
C4 C2 C1 120.1(7) . . ?
C4 C2 H2 119.9 . . ?
C1 C3 H3 120.3 . . ?
C1 C3 C5 119.5(7) . . ?
C5 C3 H3 120.3 . . ?
C2 C4 H4 119.7 . . ?
C2 C4 C6 120.6(7) . . ?
C6 C4 H4 119.7 . . ?
C3 C5 S2 114.5(5) . . ?
C6 C5 S2 126.4(5) . . ?
C6 C5 C3 119.1(6) . . ?
C4 C6 S1 114.7(6) . . ?
C4 C6 C5 119.5(6) . . ?
C5 C6 S1 125.8(5) . . ?
C8 C7 S1 125.4(5) . . ?
C12 C7 S1 114.4(5) . . ?
C12 C7 C8 120.3(5) . . ?
C7 C8 S2 126.2(5) . . ?
C7 C8 C9 119.9(6) . . ?
C9 C8 S2 113.9(5) . . ?
C8 C9 H9 120.2 . . ?
C10 C9 C8 119.6(5) . . ?
C10 C9 H9 120.2 . . ?
C9 C10 C11 120.6(5) . . ?
C9 C10 C14 126.7(5) . . ?
C11 C10 C14 112.7(5) . . ?
C10 C11 C13 113.3(5) . . ?
C12 C11 C10 120.1(5) . . ?
C12 C11 C13 126.6(5) . . ?
C7 C12 H12 120.2 . . ?
C11 C12 C7 119.5(5) . . ?
C11 C12 H12 120.2 . . ?
C11 C13 H13 112.9 . . ?
C11 C13 C16 106.0(5) . . ?
C16 C13 H13 112.9 . . ?
C27 C13 C11 105.2(5) . . ?
C27 C13 H13 112.9 . . ?
C27 C13 C16 106.2(5) . . ?
C10 C14 H14 112.9 . . ?
C15 C14 C10 105.9(5) . . ?
C15 C14 H14 112.9 . . ?
C28 C14 C10 105.1(5) . . ?
C28 C14 H14 112.9 . . ?
C28 C14 C15 106.4(5) . . ?
C16 C15 C14 113.4(5) . . ?
C20 C15 C14 126.2(5) . . ?
C20 C15 C16 120.4(6) . . ?
C15 C16 C13 112.7(5) . . ?
C17 C16 C13 126.4(6) . . ?
C17 C16 C15 120.9(6) . . ?
C16 C17 H17 120.4 . . ?
C16 C17 C18 119.2(6) . . ?
C18 C17 H17 120.4 . . ?
C17 C18 S3 114.2(5) . . ?
C19 C18 S3 126.1(5) . . ?
C19 C18 C17 119.8(6) . . ?
C18 C19 S4 125.9(5) . . ?
C18 C19 C20 120.2(6) . . ?
C20 C19 S4 113.9(5) . . ?
C15 C20 C19 119.5(6) . . ?
C15 C20 H20 120.2 . . ?
C19 C20 H20 120.2 . . ?
C22 C21 S3 126.1(6) . . ?
C26 C21 S3 114.6(7) . . ?
C26 C21 C22 119.3(8) . . ?
C21 C22 S4 126.1(6) . . ?
C23 C22 S4 114.8(7) . . ?
C23 C22 C21 119.1(8) . . ?
C22 C23 H23 120.0 . . ?
C24 C23 C22 119.9(10) . . ?
C24 C23 H23 120.1 . . ?
C23 C24 H24 119.9 . . ?
C25 C24 C23 120.2(9) . . ?
C25 C24 H24 119.9 . . ?
C24 C25 H25 119.0 . . ?
C24 C25 C26 121.9(9) . . ?
C26 C25 H25 119.0 . . ?
C21 C26 H26 120.2 . . ?
C25 C26 C21 119.6(9) . . ?
C25 C26 H26 120.2 . . ?
C28 C27 C13 113.1(5) . . ?
C32 C27 C13 127.2(5) . . ?
C32 C27 C28 119.8(5) . . ?
C27 C28 C14 112.5(5) . . ?
C29 C28 C14 126.8(5) . . ?
C29 C28 C27 120.7(5) . . ?
C28 C29 H29 120.1 . . ?
C28 C29 C30 119.8(5) . . ?
C30 C29 H29 120.1 . . ?
C29 C30 S6 114.6(4) . . ?
C29 C30 C31 119.5(5) . . ?
C31 C30 S6 125.9(5) . . ?
C30 C31 S5 125.9(5) . . ?
C32 C31 S5 114.6(4) . . ?
C32 C31 C30 119.5(5) . . ?
C27 C32 C31 120.6(5) . . ?
C27 C32 H32 119.7 . . ?
C31 C32 H32 119.7 . . ?
C34 C33 S5 126.2(5) . . ?
C38 C33 S5 114.7(5) . . ?
C38 C33 C34 119.0(6) . . ?
C33 C34 S6 126.1(5) . . ?
C33 C34 C35 118.9(6) . . ?
C35 C34 S6 115.0(5) . . ?
C34 C35 H35 119.5 . . ?
C36 C35 C34 121.0(7) . . ?
C36 C35 H35 119.5 . . ?
C35 C36 H36 120.1 . . ?
C35 C36 C37 119.9(7) . . ?
C37 C36 H36 120.1 . . ?
C36 C37 H37 119.9 . . ?
C38 C37 C36 120.2(7) . . ?
C38 C37 H37 119.9 . . ?
C33 C38 H38 119.5 . . ?
C37 C38 C33 121.0(7) . . ?
C37 C38 H38 119.5 . . ?
O1 Al1 O2 109.3(3) . . ?
O1 Al1 O3 108.7(3) . . ?
O2 Al1 O3 109.8(3) . . ?
O4 Al1 O1 109.4(3) . . ?
O4 Al1 O2 108.2(4) . . ?
O4 Al1 O3 111.4(3) . . ?
C42 O1 Al1 162.0(6) . . ?
C40 O2 Al1 163.5(6) . . ?
C65 O3 Al1 160.2(6) . . ?
C45 O4 Al1 173.8(6) . . ?
F7 C03F F9 105.6(8) . . ?
F7 C03F C42 111.5(7) . . ?
F8 C03F F7 106.3(8) . . ?
F8 C03F F9 107.3(8) . . ?
F8 C03F C42 112.1(8) . . ?
F9 C03F C42 113.5(8) . . ?
F1 C39 F2 105.2(9) . . ?
F1 C39 C40 110.8(8) . . ?
F2 C39 C40 109.0(10) . . ?
F3 C39 F1 115.2(12) . . ?
F3 C39 F2 104.8(9) . . ?
F3 C39 C40 111.3(9) . . ?
O2 C40 C39 109.1(7) . . ?
O2 C40 C41 111.1(8) . . ?
O2 C40 C66 108.3(10) . . ?
C39 C40 C41 108.4(9) . . ?
C39 C40 C66 108.8(8) . . ?
C41 C40 C66 111.1(9) . . ?
F4 C41 F5 109.0(12) . . ?
F4 C41 C40 108.2(10) . . ?
F5 C41 C40 107.1(11) . . ?
F6 C41 F4 112.3(14) . . ?
F6 C41 F5 108.5(10) . . ?
F6 C41 C40 111.6(11) . . ?
O1 C42 C03F 109.5(7) . . ?
O1 C42 C43 108.5(7) . . ?
O1 C42 C44 111.1(7) . . ?
C03F C42 C43 108.7(7) . . ?
C03F C42 C44 108.9(7) . . ?
C44 C42 C43 110.2(7) . . ?
F10 C43 F11 107.1(9) . . ?
F10 C43 F12 111.5(10) . . ?
F10 C43 C42 111.1(8) . . ?
F11 C43 C42 111.8(8) . . ?
F12 C43 F11 106.6(9) . . ?
F12 C43 C42 108.7(8) . . ?
F13 C44 C42 111.1(8) . . ?
F14 C44 F13 107.8(8) . . ?
F14 C44 C42 111.6(8) . . ?
F15 C44 F13 106.5(9) . . ?
F15 C44 F14 108.3(9) . . ?
F15 C44 C42 111.4(8) . . ?
O4 C45 C46 108.7(8) . . ?
O4 C45 C47 108.5(9) . . ?
O4 C45 C48 106.6(8) . . ?
C46 C45 C48 108.3(9) . . ?
C47 C45 C46 115.5(10) . . ?
C47 C45 C48 108.8(9) . . ?
F16 C46 C45 103.2(11) . . ?
F17 C46 F16 105.9(11) . . ?
F17 C46 F18 112.7(15) . . ?
F17 C46 C45 114.1(12) . . ?
F18 C46 F16 103.8(11) . . ?
F18 C46 C45 115.5(11) . . ?
F22 C47 F24 111.3(12) . . ?
F22 C47 C45 109.1(12) . . ?
F23 C47 F22 105.9(13) . . ?
F23 C47 F24 109.4(12) . . ?
F23 C47 C45 111.2(10) . . ?
F24 C47 C45 109.8(11) . . ?
F19 C48 F20 110.6(11) . . ?
F19 C48 F116 106.8(11) . . ?
F19 C48 C45 113.3(9) . . ?
F20 C48 F116 106.0(11) . . ?
F20 C48 C45 110.9(10) . . ?
F116 C48 C45 108.9(10) . . ?
F25 C50 F26 109.2(12) . . ?
F25 C50 F27 104.3(14) . . ?
F25 C50 C65 117.7(12) . . ?
F26 C50 F27 99.9(15) . . ?
F26 C50 C65 112.8(11) . . ?
F27 C50 C65 111.1(11) . . ?
F28 C51 F29 132.3(16) . . ?
F28 C51 F115 105.7(14) . . ?
F28 C51 C65 104.9(11) . . ?
F29 C51 C65 102.6(11) . . ?
F115 C51 F29 108.2(14) . . ?
F115 C51 C65 98.0(12) . . ?
F69 C64 F70 109.6(17) . . ?
F69 C64 C65 106.9(12) . . ?
F70 C64 C65 107.0(15) . . ?
F71 C64 F69 85.4(14) . . ?
F71 C64 F70 135(2) . . ?
F71 C64 C65 108.6(13) . . ?
O3 C65 C50 108.4(8) . . ?
O3 C65 C51 111.9(8) . . ?
O3 C65 C64 106.4(8) . . ?
O3 C65 C50A 105.0(11) . . ?
O3 C65 C51A 102.6(9) . . ?
O3 C65 C64A 119.0(10) . . ?
C50 C65 C51 103.0(9) . . ?
C50 C65 C64 110.0(9) . . ?
C51 C65 C64 116.8(10) . . ?
C50A C65 C51A 113.5(12) . . ?
C64A C65 C50A 119.1(12) . . ?
C64A C65 C51A 96.4(13) . . ?
F72 C66 C40 107.8(12) . . ?
F73 C66 F72 105.7(10) . . ?
F73 C66 C40 108.0(11) . . ?
F74 C66 F72 110.0(14) . . ?
F74 C66 F73 109.5(14) . . ?
F74 C66 C40 115.3(12) . . ?
O5 Al2 O8 108.3(3) . . ?
O6 Al2 O5 111.8(4) . . ?
O6 Al2 O7 107.4(4) . . ?
O6 Al2 O8 110.4(3) . . ?
O7 Al2 O5 108.6(3) . . ?
O7 Al2 O8 110.4(3) . . ?
C76 O5 Al2 153.7(7) . . ?
C78 O6 Al2 158.1(9) . . ?
C67 O7 Al2 159.4(6) . . ?
C02E O8 Al2 152.4(5) . . ?
O8 C02E C71 110.8(6) . . ?
O8 C02E C72 109.9(6) . . ?
O8 C02E C73 110.5(8) . . ?
C72 C02E C71 109.5(7) . . ?
C72 C02E C73 107.9(7) . . ?
C73 C02E C71 108.2(8) . . ?
O7 C67 C68 111.6(9) . . ?
O7 C67 C69 109.9(8) . . ?
O7 C67 C70 108.0(8) . . ?
O7 C67 C69A 104.8(13) . . ?
O7 C67 C70A 116.6(14) . . ?
O7 C67 C68A 111.9(14) . . ?
C69 C67 C68 109.6(10) . . ?
C69 C67 C70 109.5(10) . . ?
C70 C67 C68 108.2(9) . . ?
C70A C67 C69A 110(2) . . ?
C70A C67 C68A 104(2) . . ?
C68A C67 C69A 109.3(18) . . ?
F78 C68 C67 106.0(13) . . ?
F79 C68 F78 115.9(17) . . ?
F79 C68 C67 109.0(12) . . ?
F80 C68 F78 88.6(15) . . ?
F80 C68 F79 119.1(15) . . ?
F80 C68 C67 116.3(13) . . ?
F81 C69 C67 102.5(15) . . ?
F82 C69 F81 107.7(17) . . ?
F82 C69 C67 112.2(13) . . ?
F83 C69 F81 118.0(18) . . ?
F83 C69 F82 108.5(16) . . ?
F83 C69 C67 108.0(12) . . ?
F75 C70 F76 96.1(13) . . ?
F75 C70 F77 103.3(15) . . ?
F75 C70 C67 115.2(13) . . ?
F76 C70 C67 112.8(12) . . ?
F77 C70 F76 120.3(17) . . ?
F77 C70 C67 108.5(14) . . ?
F84 C71 F86 108.4(8) . . ?
F84 C71 C02E 110.1(9) . . ?
F85 C71 F84 110.8(9) . . ?
F85 C71 F86 105.7(10) . . ?
F85 C71 C02E 110.0(7) . . ?
F86 C71 C02E 111.8(8) . . ?
F87 C72 F88 107.4(8) . . ?
F87 C72 C02E 110.5(7) . . ?
F88 C72 C02E 113.8(7) . . ?
F89 C72 F87 106.1(7) . . ?
F89 C72 F88 106.6(7) . . ?
F89 C72 C02E 112.0(7) . . ?
F90 C73 F92 109.6(10) . . ?
F90 C73 C02E 109.7(8) . . ?
F91 C73 F90 106.4(11) . . ?
F91 C73 F92 109.8(9) . . ?
F91 C73 C02E 111.1(8) . . ?
F92 C73 C02E 110.1(10) . . ?
F93 C74 F95 108.7(11) . . ?
F93 C74 C76 111.7(11) . . ?
F94 C74 F93 108.6(11) . . ?
F94 C74 F95 108.5(12) . . ?
F94 C74 C76 111.3(10) . . ?
F95 C74 C76 108.0(10) . . ?
F96 C75 C76 112.6(10) . . ?
F97 C75 F96 107.9(10) . . ?
F97 C75 F98 104.5(11) . . ?
F97 C75 C76 113.2(9) . . ?
F98 C75 F96 107.7(10) . . ?
F98 C75 C76 110.5(10) . . ?
O5 C76 C74 111.1(9) . . ?
O5 C76 C75 107.2(8) . . ?
O5 C76 C77 111.5(9) . . ?
C75 C76 C74 108.8(10) . . ?
C77 C76 C74 110.6(10) . . ?
C77 C76 C75 107.5(10) . . ?
F99 C77 F100 107.8(11) . . ?
F99 C77 F101 107.9(13) . . ?
F99 C77 C76 114.5(12) . . ?
F100 C77 C76 105.6(11) . . ?
F101 C77 F100 107.1(12) . . ?
F101 C77 C76 113.5(11) . . ?
O6 C78 C80 108.4(11) . . ?
O6 C78 C81 104.8(11) . . ?
O6 C78 C82 108.1(11) . . ?
O6 C78 C80A 95.2(13) . . ?
O6 C78 C81A 117.4(14) . . ?
O6 C78 C82A 112.2(15) . . ?
C80 C78 C81 111.2(13) . . ?
C80 C78 C82 110.3(13) . . ?
C82 C78 C81 113.7(13) . . ?
C80A C78 C81A 100.7(16) . . ?
C80A C78 C82A 130.1(16) . . ?
C81A C78 C82A 102.0(16) . . ?
F106 C80 F107 117.1(19) . . ?
F106 C80 F108 119(2) . . ?
F106 C80 C78 102.0(16) . . ?
F107 C80 C78 102.5(13) . . ?
F108 C80 F107 109.7(19) . . ?
F108 C80 C78 103.8(14) . . ?
F109 C81 C78 105.7(16) . . ?
F110 C81 F109 112(2) . . ?
F110 C81 F111 128(2) . . ?
F110 C81 C78 102.3(16) . . ?
F111 C81 F109 98.0(18) . . ?
F111 C81 C78 108.7(16) . . ?
F112 C82 F113 108(2) . . ?
F112 C82 F114 116(2) . . ?
F112 C82 C78 105.4(17) . . ?
F113 C82 F114 118(2) . . ?
F113 C82 C78 101.5(14) . . ?
F114 C82 C78 105.4(14) . . ?
O00G Al3 O10 110.4(3) . . ?
O9 Al3 O00G 109.2(3) . . ?
O9 Al3 O10 107.3(3) . . ?
O9 Al3 O12 110.1(3) . . ?
O12 Al3 O00G 110.4(3) . . ?
O12 Al3 O10 109.3(3) . . ?
C56 O00G Al3 158.6(5) . . ?
C01Q O9 Al3 158.9(5) . . ?
C52 O10 Al3 162.1(6) . . ?
C60 O12 Al3 162.1(6) . . ?
O9 C01Q C02O 110.8(6) . . ?
O9 C01Q C03Z 109.9(6) . . ?
O9 C01Q C036 108.6(6) . . ?
C03Z C01Q C02O 108.9(7) . . ?
C036 C01Q C02O 108.8(7) . . ?
C036 C01Q C03Z 109.7(7) . . ?
F56 C02O F57 108.2(8) . . ?
F56 C02O C01Q 110.1(7) . . ?
F57 C02O C01Q 109.3(7) . . ?
F58 C02O F56 111.2(8) . . ?
F58 C02O F57 106.8(8) . . ?
F58 C02O C01Q 111.2(7) . . ?
F59 C03Z F60 109.7(9) . . ?
F59 C03Z F61 105.6(9) . . ?
F59 C03Z C01Q 115.2(9) . . ?
F60 C03Z C01Q 109.5(7) . . ?
F61 C03Z F60 104.9(8) . . ?
F61 C03Z C01Q 111.5(7) . . ?
F36 C036 C01Q 109.7(8) . . ?
F37 C036 F36 109.5(8) . . ?
F37 C036 C01Q 109.9(7) . . ?
F38 C036 F36 107.5(9) . . ?
F38 C036 F37 108.2(9) . . ?
F38 C036 C01Q 112.0(8) . . ?
O10 C52 C53 109.7(7) . . ?
O10 C52 C54 107.4(6) . . ?
O10 C52 C55 110.1(6) . . ?
O10 C52 C53A 110.1(11) . . ?
O10 C52 C54A 138.9(12) . . ?
O10 C52 C55A 96.0(10) . . ?
C53 C52 C54 110.8(7) . . ?
C53 C52 C55 111.8(8) . . ?
C55 C52 C54 107.1(7) . . ?
C54A C52 C53A 110.5(15) . . ?
C54A C52 C55A 91.5(16) . . ?
C55A C52 C53A 87.8(15) . . ?
F39 C53 C52 106.4(9) . . ?
F40 C53 F39 101.9(10) . . ?
F40 C53 C52 109.1(10) . . ?
F41 C53 F39 108.3(12) . . ?
F41 C53 F40 115.0(11) . . ?
F41 C53 C52 115.0(10) . . ?
F45 C54 F46 111.5(10) . . ?
F45 C54 F47 109.9(10) . . ?
F45 C54 C52 110.2(8) . . ?
F46 C54 C52 109.0(8) . . ?
F47 C54 F46 105.9(9) . . ?
F47 C54 C52 110.2(8) . . ?
F42 C55 F43 103.5(10) . . ?
F42 C55 F44 109.3(10) . . ?
F42 C55 C52 118.1(9) . . ?
F43 C55 C52 106.1(8) . . ?
F44 C55 F43 110.2(9) . . ?
F44 C55 C52 109.3(8) . . ?
O00G C56 C57 111.8(7) . . ?
O00G C56 C58 109.4(7) . . ?
O00G C56 C59 108.6(7) . . ?
C57 C56 C58 110.0(8) . . ?
C59 C56 C57 111.3(8) . . ?
C59 C56 C58 105.5(8) . . ?
F33 C57 C56 105.5(9) . . ?
F34 C57 F33 109.3(10) . . ?
F34 C57 C56 110.1(8) . . ?
F35 C57 F33 113.6(10) . . ?
F35 C57 F34 107.3(10) . . ?
F35 C57 C56 111.1(9) . . ?
F51 C58 F52 110.4(10) . . ?
F51 C58 F53 112.4(10) . . ?
F51 C58 C56 110.7(8) . . ?
F52 C58 F53 111.8(10) . . ?
F52 C58 C56 107.9(9) . . ?
F53 C58 C56 103.4(8) . . ?
F30 C59 F32 112.2(12) . . ?
F30 C59 C56 106.3(10) . . ?
F31 C59 F30 104.1(13) . . ?
F31 C59 F32 116.5(13) . . ?
F31 C59 C56 108.8(11) . . ?
F32 C59 C56 108.3(10) . . ?
O12 C60 C61 107.7(8) . . ?
O12 C60 C62 110.2(8) . . ?
O12 C60 C63 108.9(9) . . ?
O12 C60 C61A 111.8(11) . . ?
O12 C60 C62A 111.1(10) . . ?
O12 C60 C63A 110.3(10) . . ?
C62 C60 C61 111.9(10) . . ?
C62 C60 C63 107.3(10) . . ?
C63 C60 C61 110.9(10) . . ?
C61A C60 C63A 99.0(14) . . ?
C62A C60 C61A 114.2(15) . . ?
C62A C60 C63A 109.9(13) . . ?
F54 C61 F55 109.4(16) . . ?
F54 C61 C60 104.1(12) . . ?
F55 C61 C60 99.5(11) . . ?
F68 C61 F54 116.7(15) . . ?
F68 C61 F55 115.5(16) . . ?
F68 C61 C60 109.7(15) . . ?
F48 C62 F49 110.7(15) . . ?
F48 C62 F50 111.1(14) . . ?
F48 C62 C60 112.5(12) . . ?
F49 C62 F50 107.8(14) . . ?
F49 C62 C60 111.1(13) . . ?
F50 C62 C60 103.3(12) . . ?
F65 C63 F66 102.7(14) . . ?
F65 C63 C60 104.5(13) . . ?
F66 C63 C60 101.9(11) . . ?
F67 C63 F65 112.3(14) . . ?
F67 C63 F66 119.5(17) . . ?
F67 C63 C60 114.1(13) . . ?
C61A F54A F68A 48.2(10) . . ?
C61A F54A F55A 50.1(10) . . ?
F55A F54A F68A 61.3(7) . . ?
F54A F68A F55A 59.0(7) . . ?
C61A F68A F54A 49.0(10) . . ?
C61A F68A F55A 49.0(11) . . ?
F54A C61A C60 132(2) . . ?
F54A C61A F55A 80.7(17) . . ?
F68A C61A C60 135(3) . . ?
F68A C61A F54A 82.8(18) . . ?
F68A C61A F55A 83.6(18) . . ?
F55A C61A C60 124(2) . . ?
F49A C62A C60 123(2) . . ?
F49A C62A F50A 105(2) . . ?
F49A C62A F48A 108(2) . . ?
F50A C62A C60 104(2) . . ?
F48A C62A C60 110(3) . . ?
F48A C62A F50A 106(2) . . ?
F65A C63A C60 105(2) . . ?
F67A C63A C60 102(3) . . ?
F67A C63A F65A 117(3) . . ?
F66A C63A C60 121(2) . . ?
F66A C63A F65A 101(2) . . ?
F66A C63A F67A 112(3) . . ?
F54A F55A F68A 59.7(7) . . ?
C61A F55A F54A 49.2(10) . . ?
C61A F55A F68A 47.4(10) . . ?
F21 C80A C78 93.1(16) . . ?
F1A C80A C78 105.8(18) . . ?
F1A C80A F21 100(2) . . ?
F1G C80A C78 123(2) . . ?
F1G C80A F21 133(3) . . ?
F1G C80A F1A 98(2) . . ?
F1B C81A C78 95.8(17) . . ?
F1B C81A F1H 142(3) . . ?
F1C C81A C78 96.0(17) . . ?
F1C C81A F1B 97(2) . . ?
F1C C81A F1H 108(2) . . ?
F1H C81A C78 108.7(17) . . ?
F1D C82A C78 103.4(18) . . ?
F1E C82A C78 86.7(15) . . ?
F1E C82A F1D 148(3) . . ?
F1F C82A C78 88.4(17) . . ?
F1F C82A F1D 129(3) . . ?
F1F C82A F1E 81(2) . . ?
F40A C53A C52 97.1(19) . . ?
F40A C53A F41A 122(3) . . ?
F40A C53A F64 139(3) . . ?
F41A C53A C52 104.9(18) . . ?
F41A C53A F64 84(2) . . ?
F64 C53A C52 106(2) . . ?
F46A C54A C52 90.4(19) . . ?
F47A C54A C52 113(2) . . ?
F47A C54A F46A 77(2) . . ?
F63 C54A C52 120(2) . . ?
F63 C54A F46A 117(3) . . ?
F63 C54A F47A 124(3) . . ?
F43A C55A C52 108.8(18) . . ?
F44A C55A C52 117(2) . . ?
F44A C55A F43A 105(3) . . ?
F62 C55A C52 123(2) . . ?
F62 C55A F43A 108(2) . . ?
F62 C55A F44A 93(3) . . ?
C50A F25A F27A 54.5(11) . . ?
C50A F27A F25A 52.5(10) . . ?
C51A F28A F29A 48.2(10) . . ?
C51A F29A F28A 49.9(11) . . ?
F25A C50A C65 123(2) . . ?
F25A C50A F27A 73.0(17) . . ?
F26A C50A C65 115.6(17) . . ?
F26A C50A F25A 95(2) . . ?
F26A C50A F27A 132(3) . . ?
F27A C50A C65 109(2) . . ?
F28A C51A C65 104(2) . . ?
F28A C51A F102 131(3) . . ?
F29A C51A C65 113(2) . . ?
F29A C51A F28A 81.9(19) . . ?
F29A C51A F102 127(3) . . ?
F102 C51A C65 99(2) . . ?
F69A C64A C65 105.3(17) . . ?
F69A C64A F70A 140(3) . . ?
F70A C64A C65 108.3(17) . . ?
F71A C64A C65 104.8(19) . . ?
F71A C64A F69A 103(2) . . ?
F71A C64A F70A 88(2) . . ?
C70A F75A F77A 48(2) . . ?
C70A F77A F75A 49(2) . . ?
C68A F80A F82A 109(2) . . ?
C69A F82A F80A 110(3) . . ?
F82A C69A C67 98(2) . . ?
F83A C69A C67 112(3) . . ?
F83A C69A F82A 119(3) . . ?
F81A C69A C67 111(3) . . ?
F81A C69A F82A 89(3) . . ?
F81A C69A F83A 123(4) . . ?
C67 C70A F76A 104(2) . . ?
F75A C70A C67 128(3) . . ?
F75A C70A F76A 119(3) . . ?
F77A C70A C67 116(3) . . ?
F77A C70A F75A 83(3) . . ?
F77A C70A F76A 103(3) . . ?
C67 C68A F79A 96(2) . . ?
F80A C68A C67 93(2) . . ?
F80A C68A F79A 115(3) . . ?
F78A C68A C67 111(3) . . ?
F78A C68A F80A 137(3) . . ?
F78A C68A F79A 98(3) . . ?

loop_
_geom_bond_atom_site_label_1
_geom_bond_atom_site_label_2
_geom_bond_distance
_geom_bond_site_symmetry_2
_geom_bond_publ_flag
S1 C6 1.715(7) . ?
S1 C7 1.725(6) . ?
S2 C5 1.710(6) . ?
S2 C8 1.724(6) . ?
S3 C18 1.724(7) . ?
S3 C21 1.712(8) . ?
S4 C19 1.726(7) . ?
S4 C22 1.707(8) . ?
S5 C31 1.716(6) . ?
S5 C33 1.714(7) . ?
S6 C30 1.714(6) . ?
S6 C34 1.723(6) . ?
C1 H1 0.9500 . ?
C1 C2 1.377(11) . ?
C1 C3 1.361(10) . ?
C2 H2 0.9500 . ?
C2 C4 1.371(10) . ?
C3 H3 0.9500 . ?
C3 C5 1.417(9) . ?
C4 H4 0.9500 . ?
C4 C6 1.387(9) . ?
C5 C6 1.398(9) . ?
C7 C8 1.399(8) . ?
C7 C12 1.394(8) . ?
C8 C9 1.406(8) . ?
C9 H9 0.9500 . ?
C9 C10 1.360(8) . ?
C10 C11 1.419(8) . ?
C10 C14 1.529(8) . ?
C11 C12 1.377(8) . ?
C11 C13 1.516(8) . ?
C12 H12 0.9500 . ?
C13 H13 1.0000 . ?
C13 C16 1.522(8) . ?
C13 C27 1.513(8) . ?
C14 H14 1.0000 . ?
C14 C15 1.517(8) . ?
C14 C28 1.512(8) . ?
C15 C16 1.420(8) . ?
C15 C20 1.364(8) . ?
C16 C17 1.362(8) . ?
C17 H17 0.9500 . ?
C17 C18 1.416(9) . ?
C18 C19 1.400(9) . ?
C19 C20 1.405(9) . ?
C20 H20 0.9500 . ?
C21 C22 1.410(11) . ?
C21 C26 1.402(10) . ?
C22 C23 1.395(11) . ?
C23 H23 0.9500 . ?
C23 C24 1.389(12) . ?
C24 H24 0.9500 . ?
C24 C25 1.353(13) . ?
C25 H25 0.9500 . ?
C25 C26 1.365(12) . ?
C26 H26 0.9500 . ?
C27 C28 1.437(8) . ?
C27 C32 1.356(8) . ?
C28 C29 1.361(8) . ?
C29 H29 0.9500 . ?
C29 C30 1.409(8) . ?
C30 C31 1.419(8) . ?
C31 C32 1.407(8) . ?
C32 H32 0.9500 . ?
C33 C34 1.402(9) . ?
C33 C38 1.399(9) . ?
C34 C35 1.404(9) . ?
C35 H35 0.9500 . ?
C35 C36 1.358(10) . ?
C36 H36 0.9500 . ?
C36 C37 1.400(10) . ?
C37 H37 0.9500 . ?
C37 C38 1.356(10) . ?
C38 H38 0.9500 . ?
Al1 O1 1.687(5) . ?
Al1 O2 1.688(6) . ?
Al1 O3 1.692(5) . ?
Al1 O4 1.661(5) . ?
F1 C39 1.317(11) . ?
F2 C39 1.349(13) . ?
F3 C39 1.262(11) . ?
F4 C41 1.299(15) . ?
F5 C41 1.341(12) . ?
F6 C41 1.299(12) . ?
F7 C03F 1.307(10) . ?
F8 C03F 1.303(10) . ?
F9 C03F 1.313(10) . ?
F10 C43 1.284(11) . ?
F11 C43 1.318(10) . ?
F12 C43 1.314(11) . ?
F13 C44 1.317(10) . ?
F14 C44 1.312(10) . ?
F15 C44 1.280(10) . ?
F16 C46 1.420(14) . ?
F17 C46 1.217(13) . ?
F18 C46 1.247(14) . ?
F19 C48 1.278(12) . ?
F20 C48 1.288(12) . ?
F22 C47 1.324(15) . ?
F23 C47 1.313(13) . ?
F24 C47 1.329(14) . ?
F25 C50 1.309(12) . ?
F26 C50 1.317(13) . ?
F27 C50 1.345(13) . ?
F28 C51 1.364(13) . ?
F29 C51 1.439(13) . ?
F69 C64 1.353(13) . ?
F70 C64 1.378(15) . ?
F71 C64 1.315(14) . ?
F72 C66 1.342(14) . ?
F73 C66 1.320(12) . ?
F74 C66 1.191(16) . ?
F115 C51 1.384(14) . ?
F116 C48 1.328(14) . ?
O1 C42 1.327(8) . ?
O2 C40 1.319(9) . ?
O3 C65 1.305(8) . ?
O4 C45 1.329(9) . ?
C03F C42 1.526(11) . ?
C39 C40 1.562(12) . ?
C40 C41 1.566(16) . ?
C40 C66 1.572(17) . ?
C42 C43 1.559(11) . ?
C42 C44 1.555(12) . ?
C45 C46 1.535(15) . ?
C45 C47 1.501(15) . ?
C45 C48 1.542(14) . ?
C50 C65 1.575(15) . ?
C51 C65 1.581(17) . ?
C64 C65 1.587(16) . ?
C65 C50A 1.55(3) . ?
C65 C51A 1.67(3) . ?
C65 C64A 1.49(2) . ?
Al2 O5 1.699(5) . ?
Al2 O6 1.695(8) . ?
Al2 O7 1.698(6) . ?
Al2 O8 1.720(5) . ?
F75 C70 1.268(12) . ?
F76 C70 1.331(13) . ?
F77 C70 1.320(14) . ?
F78 C68 1.329(14) . ?
F79 C68 1.295(13) . ?
F80 C68 1.284(13) . ?
F81 C69 1.342(14) . ?
F82 C69 1.331(12) . ?
F83 C69 1.329(13) . ?
F84 C71 1.317(11) . ?
F85 C71 1.313(11) . ?
F86 C71 1.342(11) . ?
F87 C72 1.322(10) . ?
F88 C72 1.342(9) . ?
F89 C72 1.300(9) . ?
F90 C73 1.324(12) . ?
F91 C73 1.308(13) . ?
F92 C73 1.355(13) . ?
F93 C74 1.324(12) . ?
F94 C74 1.288(13) . ?
F95 C74 1.382(15) . ?
F96 C75 1.352(11) . ?
F97 C75 1.315(12) . ?
F98 C75 1.351(13) . ?
F99 C77 1.302(13) . ?
F100 C77 1.459(15) . ?
F101 C77 1.314(15) . ?
F106 C80 1.330(14) . ?
F107 C80 1.370(14) . ?
F108 C80 1.358(14) . ?
F109 C81 1.375(14) . ?
F110 C81 1.333(14) . ?
F111 C81 1.370(14) . ?
F112 C82 1.331(15) . ?
F113 C82 1.361(14) . ?
F114 C82 1.383(14) . ?
O5 C76 1.336(9) . ?
O6 C78 1.376(13) . ?
O7 C67 1.320(9) . ?
O8 C02E 1.333(8) . ?
C02E C71 1.565(13) . ?
C02E C72 1.535(11) . ?
C02E C73 1.535(13) . ?
C67 C68 1.580(17) . ?
C67 C69 1.56(2) . ?
C67 C70 1.561(19) . ?
C67 C69A 1.62(3) . ?
C67 C70A 1.38(3) . ?
C67 C68A 1.61(4) . ?
C74 C76 1.554(16) . ?
C75 C76 1.524(15) . ?
C76 C77 1.491(16) . ?
C78 C80 1.588(16) . ?
C78 C81 1.618(17) . ?
C78 C82 1.600(17) . ?
C78 C80A 1.601(18) . ?
C78 C81A 1.603(18) . ?
C78 C82A 1.611(18) . ?
Al3 O00G 1.694(5) . ?
Al3 O9 1.691(4) . ?
Al3 O10 1.696(5) . ?
Al3 O12 1.692(4) . ?
F30 C59 1.324(15) . ?
F31 C59 1.296(14) . ?
F32 C59 1.331(14) . ?
F33 C57 1.389(13) . ?
F34 C57 1.295(12) . ?
F35 C57 1.289(11) . ?
F36 C036 1.347(10) . ?
F37 C036 1.343(11) . ?
F38 C036 1.261(10) . ?
F39 C53 1.440(15) . ?
F40 C53 1.389(13) . ?
F41 C53 1.263(14) . ?
F42 C55 1.247(11) . ?
F43 C55 1.351(13) . ?
F44 C55 1.337(12) . ?
F45 C54 1.267(12) . ?
F46 C54 1.330(12) . ?
F47 C54 1.315(12) . ?
F48 C62 1.262(18) . ?
F49 C62 1.292(15) . ?
F50 C62 1.445(19) . ?
F51 C58 1.259(11) . ?
F52 C58 1.346(12) . ?
F53 C58 1.367(12) . ?
F54 C61 1.373(17) . ?
F55 C61 1.43(2) . ?
F56 C02O 1.308(10) . ?
F57 C02O 1.315(9) . ?
F58 C02O 1.296(9) . ?
F59 C03Z 1.250(10) . ?
F60 C03Z 1.349(10) . ?
F61 C03Z 1.313(11) . ?
F65 C63 1.415(18) . ?
F66 C63 1.46(2) . ?
F67 C63 1.245(18) . ?
F68 C61 1.19(2) . ?
O00G C56 1.332(8) . ?
O9 C01Q 1.335(7) . ?
O10 C52 1.300(7) . ?
O12 C60 1.322(8) . ?
C01Q C02O 1.562(11) . ?
C01Q C03Z 1.545(11) . ?
C01Q C036 1.532(10) . ?
C52 C53 1.528(14) . ?
C52 C54 1.596(12) . ?
C52 C55 1.554(12) . ?
C52 C53A 1.51(3) . ?
C52 C54A 1.49(3) . ?
C52 C55A 1.51(3) . ?
C56 C57 1.557(13) . ?
C56 C58 1.580(12) . ?
C56 C59 1.554(14) . ?
C60 C61 1.618(19) . ?
C60 C62 1.582(17) . ?
C60 C63 1.594(19) . ?
C60 C61A 1.44(3) . ?
C60 C62A 1.42(3) . ?
C60 C63A 1.60(3) . ?
F49A C62A 1.247(17) . ?
F50A C62A 1.289(18) . ?
F54A F68A 1.64(2) . ?
F54A C61A 1.244(18) . ?
F54A F55A 1.62(2) . ?
F65A C63A 1.288(17) . ?
F67A C63A 1.286(19) . ?
F68A C61A 1.230(18) . ?
F68A F55A 1.66(2) . ?
C61A F55A 1.261(18) . ?
C62A F48A 1.272(18) . ?
C63A F66A 1.254(18) . ?
F21 C80A 1.567(18) . ?
F1A C80A 1.546(17) . ?
F1B C81A 1.542(17) . ?
F1C C81A 1.534(18) . ?
F1D C82A 1.592(17) . ?
F1E C82A 1.580(17) . ?
F1F C82A 1.535(18) . ?
C80A F1G 1.531(17) . ?
C81A F1H 1.569(17) . ?
F40A C53A 1.431(18) . ?
F41A C53A 1.447(19) . ?
F43A C55A 1.422(19) . ?
F44A C55A 1.421(19) . ?
F46A C54A 1.45(2) . ?
F47A C54A 1.40(2) . ?
C53A F64 1.448(19) . ?
C54A F63 1.19(3) . ?
C55A F62 1.403(19) . ?
F25A F27A 1.54(3) . ?
F25A C50A 1.276(16) . ?
F26A C50A 1.266(16) . ?
F27A C50A 1.310(16) . ?
F28A F29A 1.68(3) . ?
F28A C51A 1.296(15) . ?
F29A C51A 1.263(16) . ?
F69A C64A 1.311(15) . ?
F70A C64A 1.321(16) . ?
F71A C64A 1.289(16) . ?
F102 C51A 1.318(17) . ?
F75A F77A 1.58(4) . ?
F75A C70A 1.19(3) . ?
F76A C70A 1.65(4) . ?
F77A C70A 1.18(4) . ?
F80A F82A 1.67(4) . ?
F80A C68A 1.56(4) . ?
F82A C69A 1.37(4) . ?
F83A C69A 1.32(5) . ?
C69A F81A 1.21(4) . ?
F79A C68A 1.66(4) . ?
C68A F78A 1.25(4) . ?

loop_
_geom_torsion_atom_site_label_1
_geom_torsion_atom_site_label_2
_geom_torsion_atom_site_label_3
_geom_torsion_atom_site_label_4
_geom_torsion
_geom_torsion_site_symmetry_1
_geom_torsion_site_symmetry_2
_geom_torsion_site_symmetry_3
_geom_torsion_site_symmetry_4
_geom_torsion_publ_flag
S1 C7 C8 S2 4.4(9) . . . . ?
S1 C7 C8 C9 -177.4(5) . . . . ?
S1 C7 C12 C11 178.2(5) . . . . ?
S2 C5 C6 S1 4.3(9) . . . . ?
S2 C5 C6 C4 -177.3(5) . . . . ?
S2 C8 C9 C10 177.6(5) . . . . ?
S3 C18 C19 S4 2.7(10) . . . . ?
S3 C18 C19 C20 -178.2(5) . . . . ?
S3 C21 C22 S4 5.1(11) . . . . ?
S3 C21 C22 C23 -177.1(6) . . . . ?
S3 C21 C26 C25 175.7(7) . . . . ?
S4 C19 C20 C15 178.6(5) . . . . ?
S4 C22 C23 C24 179.5(7) . . . . ?
S5 C31 C32 C27 178.1(4) . . . . ?
S5 C33 C34 S6 0.6(9) . . . . ?
S5 C33 C34 C35 -179.8(5) . . . . ?
S5 C33 C38 C37 -179.4(6) . . . . ?
S6 C30 C31 S5 2.1(8) . . . . ?
S6 C30 C31 C32 -179.1(4) . . . . ?
S6 C34 C35 C36 179.5(6) . . . . ?
C1 C2 C4 C6 -0.7(12) . . . . ?
C1 C3 C5 S2 177.7(6) . . . . ?
C1 C3 C5 C6 -1.6(10) . . . . ?
C2 C1 C3 C5 0.2(12) . . . . ?
C2 C4 C6 S1 177.8(6) . . . . ?
C2 C4 C6 C5 -0.7(11) . . . . ?
C3 C1 C2 C4 0.9(13) . . . . ?
C3 C5 C6 S1 -176.5(5) . . . . ?
C3 C5 C6 C4 1.9(10) . . . . ?
C5 S2 C8 C7 -11.7(6) . . . . ?
C5 S2 C8 C9 170.0(4) . . . . ?
C6 S1 C7 C8 7.3(7) . . . . ?
C6 S1 C7 C12 -172.0(5) . . . . ?
C7 S1 C6 C4 169.9(5) . . . . ?
C7 S1 C6 C5 -11.7(7) . . . . ?
C7 C8 C9 C10 -0.8(9) . . . . ?
C8 S2 C5 C3 -171.9(5) . . . . ?
C8 S2 C5 C6 7.4(7) . . . . ?
C8 C7 C12 C11 -1.1(9) . . . . ?
C8 C9 C10 C11 -0.9(9) . . . . ?
C8 C9 C10 C14 178.1(5) . . . . ?
C9 C10 C11 C12 1.7(9) . . . . ?
C9 C10 C11 C13 -178.9(5) . . . . ?
C9 C10 C14 C15 -124.6(6) . . . . ?
C9 C10 C14 C28 123.0(6) . . . . ?
C10 C11 C12 C7 -0.6(9) . . . . ?
C10 C11 C13 C16 -57.0(6) . . . . ?
C10 C11 C13 C27 55.3(6) . . . . ?
C10 C14 C15 C16 -56.7(6) . . . . ?
C10 C14 C15 C20 122.3(6) . . . . ?
C10 C14 C28 C27 55.5(6) . . . . ?
C10 C14 C28 C29 -124.1(6) . . . . ?
C11 C10 C14 C15 54.5(6) . . . . ?
C11 C10 C14 C28 -57.9(6) . . . . ?
C11 C13 C16 C15 54.8(6) . . . . ?
C11 C13 C16 C17 -124.0(6) . . . . ?
C11 C13 C27 C28 -57.4(6) . . . . ?
C11 C13 C27 C32 122.5(6) . . . . ?
C12 C7 C8 S2 -176.4(5) . . . . ?
C12 C7 C8 C9 1.9(9) . . . . ?
C12 C11 C13 C16 122.4(6) . . . . ?
C12 C11 C13 C27 -125.3(6) . . . . ?
C13 C11 C12 C7 -180.0(6) . . . . ?
C13 C16 C17 C18 177.8(6) . . . . ?
C13 C27 C28 C14 1.6(7) . . . . ?
C13 C27 C28 C29 -178.8(5) . . . . ?
C13 C27 C32 C31 179.9(5) . . . . ?
C14 C10 C11 C12 -177.5(5) . . . . ?
C14 C10 C11 C13 1.9(7) . . . . ?
C14 C15 C16 C13 1.8(7) . . . . ?
C14 C15 C16 C17 -179.4(5) . . . . ?
C14 C15 C20 C19 -179.7(6) . . . . ?
C14 C28 C29 C30 178.4(5) . . . . ?
C15 C14 C28 C27 -56.5(6) . . . . ?
C15 C14 C28 C29 123.9(6) . . . . ?
C15 C16 C17 C18 -0.9(9) . . . . ?
C16 C13 C27 C28 54.7(6) . . . . ?
C16 C13 C27 C32 -125.4(6) . . . . ?
C16 C15 C20 C19 -0.8(9) . . . . ?
C16 C17 C18 S3 179.0(5) . . . . ?
C16 C17 C18 C19 -0.5(10) . . . . ?
C17 C18 C19 S4 -177.8(5) . . . . ?
C17 C18 C19 C20 1.3(10) . . . . ?
C18 S3 C21 C22 -8.9(8) . . . . ?
C18 S3 C21 C26 173.1(6) . . . . ?
C18 C19 C20 C15 -0.7(10) . . . . ?
C19 S4 C22 C21 3.0(8) . . . . ?
C19 S4 C22 C23 -174.9(6) . . . . ?
C20 C15 C16 C13 -177.3(5) . . . . ?
C20 C15 C16 C17 1.6(9) . . . . ?
C21 S3 C18 C17 -174.5(5) . . . . ?
C21 S3 C18 C19 5.0(7) . . . . ?
C21 C22 C23 C24 1.3(13) . . . . ?
C22 S4 C19 C18 -6.9(7) . . . . ?
C22 S4 C19 C20 173.9(5) . . . . ?
C22 C21 C26 C25 -2.5(12) . . . . ?
C22 C23 C24 C25 -2.0(15) . . . . ?
C23 C24 C25 C26 0.4(16) . . . . ?
C24 C25 C26 C21 1.9(15) . . . . ?
C26 C21 C22 S4 -177.0(6) . . . . ?
C26 C21 C22 C23 0.9(12) . . . . ?
C27 C13 C16 C15 -56.7(6) . . . . ?
C27 C13 C16 C17 124.5(6) . . . . ?
C27 C28 C29 C30 -1.2(8) . . . . ?
C28 C14 C15 C16 54.8(6) . . . . ?
C28 C14 C15 C20 -126.2(6) . . . . ?
C28 C27 C32 C31 -0.3(8) . . . . ?
C28 C29 C30 S6 -179.9(4) . . . . ?
C28 C29 C30 C31 0.1(8) . . . . ?
C29 C30 C31 S5 -177.9(4) . . . . ?
C29 C30 C31 C32 0.9(8) . . . . ?
C30 S6 C34 C33 -8.4(6) . . . . ?
C30 S6 C34 C35 171.9(5) . . . . ?
C30 C31 C32 C27 -0.8(8) . . . . ?
C31 S5 C33 C34 8.4(7) . . . . ?
C31 S5 C33 C38 -172.0(5) . . . . ?
C32 C27 C28 C14 -178.3(5) . . . . ?
C32 C27 C28 C29 1.3(8) . . . . ?
C33 S5 C31 C30 -9.7(6) . . . . ?
C33 S5 C31 C32 171.4(4) . . . . ?
C33 C34 C35 C36 -0.2(10) . . . . ?
C34 S6 C30 C29 -173.0(4) . . . . ?
C34 S6 C30 C31 7.0(6) . . . . ?
C34 C33 C38 C37 0.1(10) . . . . ?
C34 C35 C36 C37 -1.0(11) . . . . ?
C35 C36 C37 C38 1.9(12) . . . . ?
C36 C37 C38 C33 -1.4(11) . . . . ?
C38 C33 C34 S6 -179.0(5) . . . . ?
C38 C33 C34 C35 0.7(9) . . . . ?
Al1 O1 C42 C03F 89(2) . . . . ?
Al1 O1 C42 C43 -152.8(18) . . . . ?
Al1 O1 C42 C44 -32(2) . . . . ?
Al1 O2 C40 C39 -140(3) . . . . ?
Al1 O2 C40 C41 -21(3) . . . . ?
Al1 O2 C40 C66 102(3) . . . . ?
Al1 O3 C65 C50 -19(2) . . . . ?
Al1 O3 C65 C51 94.0(19) . . . . ?
Al1 O3 C65 C64 -137.3(17) . . . . ?
Al1 O3 C65 C50A 63(2) . . . . ?
Al1 O3 C65 C51A -177.7(17) . . . . ?
Al1 O3 C65 C64A -73(2) . . . . ?
F1 C39 C40 O2 170.4(10) . . . . ?
F1 C39 C40 C41 49.4(13) . . . . ?
F1 C39 C40 C66 -71.6(13) . . . . ?
F2 C39 C40 O2 -74.3(11) . . . . ?
F2 C39 C40 C41 164.6(9) . . . . ?
F2 C39 C40 C66 43.7(11) . . . . ?
F3 C39 C40 O2 40.8(14) . . . . ?
F3 C39 C40 C41 -80.3(12) . . . . ?
F3 C39 C40 C66 158.8(11) . . . . ?
F7 C03F C42 O1 -46.8(10) . . . . ?
F7 C03F C42 C43 -165.1(8) . . . . ?
F7 C03F C42 C44 74.9(10) . . . . ?
F8 C03F C42 O1 72.2(9) . . . . ?
F8 C03F C42 C43 -46.1(10) . . . . ?
F8 C03F C42 C44 -166.1(8) . . . . ?
F9 C03F C42 O1 -165.9(7) . . . . ?
F9 C03F C42 C43 75.7(10) . . . . ?
F9 C03F C42 C44 -44.3(10) . . . . ?
F25 C50 C65 O3 -157.1(11) . . . . ?
F25 C50 C65 C51 84.2(14) . . . . ?
F25 C50 C65 C64 -41.1(15) . . . . ?
F26 C50 C65 O3 -28.4(15) . . . . ?
F26 C50 C65 C51 -147.2(13) . . . . ?
F26 C50 C65 C64 87.5(14) . . . . ?
F27 C50 C65 O3 82.7(12) . . . . ?
F27 C50 C65 C51 -36.0(12) . . . . ?
F27 C50 C65 C64 -161.3(11) . . . . ?
F28 C51 C65 O3 -174.7(12) . . . . ?
F28 C51 C65 C50 -58.4(14) . . . . ?
F28 C51 C65 C64 62.3(15) . . . . ?
F29 C51 C65 O3 -34.1(14) . . . . ?
F29 C51 C65 C50 82.1(12) . . . . ?
F29 C51 C65 C64 -157.2(11) . . . . ?
F69 C64 C65 O3 -172.1(12) . . . . ?
F69 C64 C65 C50 70.7(14) . . . . ?
F69 C64 C65 C51 -46.2(16) . . . . ?
F70 C64 C65 O3 -54.7(16) . . . . ?
F70 C64 C65 C50 -171.9(13) . . . . ?
F70 C64 C65 C51 71.1(16) . . . . ?
F71 C64 C65 O3 97.1(13) . . . . ?
F71 C64 C65 C50 -20.1(15) . . . . ?
F71 C64 C65 C51 -137.0(13) . . . . ?
F115 C51 C65 O3 76.7(12) . . . . ?
F115 C51 C65 C50 -167.1(11) . . . . ?
F115 C51 C65 C64 -46.4(13) . . . . ?
O1 Al1 O2 C40 -49(3) . . . . ?
O1 Al1 O3 C65 -147.6(18) . . . . ?
O1 C42 C43 F10 -45.9(10) . . . . ?
O1 C42 C43 F11 -165.5(8) . . . . ?
O1 C42 C43 F12 77.0(10) . . . . ?
O1 C42 C44 F13 75.4(9) . . . . ?
O1 C42 C44 F14 -164.3(8) . . . . ?
O1 C42 C44 F15 -43.2(11) . . . . ?
O2 Al1 O1 C42 -133(2) . . . . ?
O2 Al1 O3 C65 -28.0(19) . . . . ?
O2 C40 C41 F4 -73.3(12) . . . . ?
O2 C40 C41 F5 44.1(13) . . . . ?
O2 C40 C41 F6 162.7(10) . . . . ?
O2 C40 C66 F72 171.2(9) . . . . ?
O2 C40 C66 F73 -74.9(13) . . . . ?
O2 C40 C66 F74 47.9(14) . . . . ?
O3 Al1 O1 C42 -13(2) . . . . ?
O3 Al1 O2 C40 -168(3) . . . . ?
O3 C65 C50A F25A 158.1(19) . . . . ?
O3 C65 C50A F26A -87(2) . . . . ?
O3 C65 C50A F27A 76(2) . . . . ?
O3 C65 C51A F28A -174.1(16) . . . . ?
O3 C65 C51A F29A -87.2(18) . . . . ?
O3 C65 C51A F102 50(2) . . . . ?
O3 C65 C64A F69A 163.1(16) . . . . ?
O3 C65 C64A F70A -38(2) . . . . ?
O3 C65 C64A F71A 55(2) . . . . ?
O4 Al1 O1 C42 109(2) . . . . ?
O4 Al1 O2 C40 70(3) . . . . ?
O4 Al1 O3 C65 91.8(18) . . . . ?
O4 C45 C46 F16 -79.4(11) . . . . ?
O4 C45 C46 F17 166.1(12) . . . . ?
O4 C45 C46 F18 33.2(16) . . . . ?
O4 C45 C47 F22 163.9(10) . . . . ?
O4 C45 C47 F23 47.4(14) . . . . ?
O4 C45 C47 F24 -73.9(12) . . . . ?
O4 C45 C48 F19 43.8(13) . . . . ?
O4 C45 C48 F20 168.9(10) . . . . ?
O4 C45 C48 F116 -74.9(11) . . . . ?
C03F C42 C43 F10 73.1(10) . . . . ?
C03F C42 C43 F11 -46.6(11) . . . . ?
C03F C42 C43 F12 -164.0(8) . . . . ?
C03F C42 C44 F13 -45.3(10) . . . . ?
C03F C42 C44 F14 75.0(9) . . . . ?
C03F C42 C44 F15 -163.9(8) . . . . ?
C39 C40 C41 F4 46.6(12) . . . . ?
C39 C40 C41 F5 164.0(9) . . . . ?
C39 C40 C41 F6 -77.5(13) . . . . ?
C39 C40 C66 F72 52.7(12) . . . . ?
C39 C40 C66 F73 166.6(11) . . . . ?
C39 C40 C66 F74 -70.6(15) . . . . ?
C41 C40 C66 F72 -66.5(11) . . . . ?
C41 C40 C66 F73 47.3(14) . . . . ?
C41 C40 C66 F74 170.1(12) . . . . ?
C43 C42 C44 F13 -164.4(7) . . . . ?
C43 C42 C44 F14 -44.1(10) . . . . ?
C43 C42 C44 F15 77.1(10) . . . . ?
C44 C42 C43 F10 -167.8(8) . . . . ?
C44 C42 C43 F11 72.6(10) . . . . ?
C44 C42 C43 F12 -44.8(11) . . . . ?
C46 C45 C47 F22 41.5(14) . . . . ?
C46 C45 C47 F23 -75.0(14) . . . . ?
C46 C45 C47 F24 163.7(11) . . . . ?
C46 C45 C48 F19 160.6(11) . . . . ?
C46 C45 C48 F20 -74.3(14) . . . . ?
C46 C45 C48 F116 41.9(12) . . . . ?
C47 C45 C46 F16 42.8(13) . . . . ?
C47 C45 C46 F17 -71.6(16) . . . . ?
C47 C45 C46 F18 155.4(13) . . . . ?
C47 C45 C48 F19 -73.1(13) . . . . ?
C47 C45 C48 F20 52.0(14) . . . . ?
C47 C45 C48 F116 168.2(10) . . . . ?
C48 C45 C46 F16 165.1(9) . . . . ?
C48 C45 C46 F17 50.6(16) . . . . ?
C48 C45 C46 F18 -82.3(14) . . . . ?
C48 C45 C47 F22 -80.5(12) . . . . ?
C48 C45 C47 F23 163.1(10) . . . . ?
C48 C45 C47 F24 41.7(14) . . . . ?
C66 C40 C41 F4 166.1(10) . . . . ?
C66 C40 C41 F5 -76.5(12) . . . . ?
C66 C40 C41 F6 42.0(14) . . . . ?
Al2 O5 C76 C74 -39(2) . . . . ?
Al2 O5 C76 C75 -158.1(12) . . . . ?
Al2 O5 C76 C77 84.5(18) . . . . ?
Al2 O6 C78 C80 113(2) . . . . ?
Al2 O6 C78 C81 -6(3) . . . . ?
Al2 O6 C78 C82 -127(2) . . . . ?
Al2 O6 C78 C80A -170(2) . . . . ?
Al2 O6 C78 C81A 85(3) . . . . ?
Al2 O6 C78 C82A -33(3) . . . . ?
Al2 O7 C67 C68 -126.6(17) . . . . ?
Al2 O7 C67 C69 111.6(19) . . . . ?
Al2 O7 C67 C70 -8(2) . . . . ?
Al2 O7 C67 C69A 154(2) . . . . ?
Al2 O7 C67 C70A 31(3) . . . . ?
Al2 O7 C67 C68A -88(2) . . . . ?
Al2 O8 C02E C71 21.8(15) . . . . ?
Al2 O8 C02E C72 142.9(9) . . . . ?
Al2 O8 C02E C73 -98.1(13) . . . . ?
F93 C74 C76 O5 162.5(10) . . . . ?
F93 C74 C76 C75 -79.7(13) . . . . ?
F93 C74 C76 C77 38.2(15) . . . . ?
F94 C74 C76 O5 41.0(15) . . . . ?
F94 C74 C76 C75 158.8(11) . . . . ?
F94 C74 C76 C77 -83.3(13) . . . . ?
F95 C74 C76 O5 -78.0(12) . . . . ?
F95 C74 C76 C75 39.8(12) . . . . ?
F95 C74 C76 C77 157.7(10) . . . . ?
F96 C75 C76 O5 162.3(10) . . . . ?
F96 C75 C76 C74 42.1(13) . . . . ?
F96 C75 C76 C77 -77.6(13) . . . . ?
F97 C75 C76 O5 39.6(14) . . . . ?
F97 C75 C76 C74 -80.6(12) . . . . ?
F97 C75 C76 C77 159.6(10) . . . . ?
F98 C75 C76 O5 -77.2(12) . . . . ?
F98 C75 C76 C74 162.6(9) . . . . ?
F98 C75 C76 C77 42.8(12) . . . . ?
O5 Al2 O6 C78 90(2) . . . . ?
O5 Al2 O7 C67 -175.4(19) . . . . ?
O5 Al2 O8 C02E 25.1(12) . . . . ?
O5 C76 C77 F99 162.2(11) . . . . ?
O5 C76 C77 F100 -79.4(12) . . . . ?
O5 C76 C77 F101 37.7(16) . . . . ?
O6 Al2 O5 C76 72.4(16) . . . . ?
O6 Al2 O7 C67 64(2) . . . . ?
O6 Al2 O8 C02E 147.7(12) . . . . ?
O6 C78 C80 F106 74.8(17) . . . . ?
O6 C78 C80 F107 -46.8(17) . . . . ?
O6 C78 C80 F108 -161.1(15) . . . . ?
O6 C78 C81 F109 -159.2(16) . . . . ?
O6 C78 C81 F110 83.3(16) . . . . ?
O6 C78 C81 F111 -55.0(17) . . . . ?
O6 C78 C82 F112 77.3(18) . . . . ?
O6 C78 C82 F113 -170.1(16) . . . . ?
O6 C78 C82 F114 -46.2(19) . . . . ?
O6 C78 C80A F21 93.0(17) . . . . ?
O6 C78 C80A F1A -165.7(19) . . . . ?
O6 C78 C80A F1G -55(3) . . . . ?
O6 C78 C81A F1B -142.4(19) . . . . ?
O6 C78 C81A F1C -45(2) . . . . ?
O6 C78 C81A F1H 67(2) . . . . ?
O6 C78 C82A F1D 71(2) . . . . ?
O6 C78 C82A F1E -139.6(17) . . . . ?
O6 C78 C82A F1F -58.9(19) . . . . ?
O7 Al2 O5 C76 -45.9(16) . . . . ?
O7 Al2 O6 C78 -151(2) . . . . ?
O7 Al2 O8 C02E -93.7(12) . . . . ?
O7 C67 C68 F78 50.3(14) . . . . ?
O7 C67 C68 F79 -75.1(15) . . . . ?
O7 C67 C68 F80 146.8(13) . . . . ?
O7 C67 C69 F81 47.4(16) . . . . ?
O7 C67 C69 F82 162.6(12) . . . . ?
O7 C67 C69 F83 -78.0(13) . . . . ?
O7 C67 C70 F75 170.0(12) . . . . ?
O7 C67 C70 F76 -81.1(12) . . . . ?
O7 C67 C70 F77 54.8(16) . . . . ?
O7 C67 C69A F82A 168.9(19) . . . . ?
O7 C67 C69A F83A -66(3) . . . . ?
O7 C67 C69A F81A 77(3) . . . . ?
O7 C67 C70A F75A 175(3) . . . . ?
O7 C67 C70A F76A -39(3) . . . . ?
O7 C67 C70A F77A 73(4) . . . . ?
O7 C67 C68A F80A -157.9(16) . . . . ?
O7 C67 C68A F79A -42(2) . . . . ?
O7 C67 C68A F78A 59(3) . . . . ?
O8 Al2 O5 C76 -165.8(15) . . . . ?
O8 Al2 O6 C78 -30(2) . . . . ?
O8 Al2 O7 C67 -57(2) . . . . ?
O8 C02E C71 F84 -80.0(9) . . . . ?
O8 C02E C71 F85 42.3(11) . . . . ?
O8 C02E C71 F86 159.5(8) . . . . ?
O8 C02E C72 F87 -77.1(9) . . . . ?
O8 C02E C72 F88 162.1(7) . . . . ?
O8 C02E C72 F89 41.1(10) . . . . ?
O8 C02E C73 F90 43.8(12) . . . . ?
O8 C02E C73 F91 -73.7(10) . . . . ?
O8 C02E C73 F92 164.5(7) . . . . ?
C68 C67 C69 F81 -75.6(15) . . . . ?
C68 C67 C69 F82 39.6(16) . . . . ?
C68 C67 C69 F83 159.0(12) . . . . ?
C68 C67 C70 F75 -69.1(15) . . . . ?
C68 C67 C70 F76 39.8(14) . . . . ?
C68 C67 C70 F77 175.7(14) . . . . ?
C69 C67 C68 F78 172.3(12) . . . . ?
C69 C67 C68 F79 46.9(15) . . . . ?
C69 C67 C68 F80 -91.2(15) . . . . ?
C69 C67 C70 F75 50.3(15) . . . . ?
C69 C67 C70 F76 159.3(11) . . . . ?
C69 C67 C70 F77 -64.8(15) . . . . ?
C70 C67 C68 F78 -68.3(14) . . . . ?
C70 C67 C68 F79 166.3(13) . . . . ?
C70 C67 C68 F80 28.2(17) . . . . ?
C70 C67 C69 F81 165.8(14) . . . . ?
C70 C67 C69 F82 -79.0(15) . . . . ?
C70 C67 C69 F83 40.5(14) . . . . ?
C71 C02E C72 F87 44.8(9) . . . . ?
C71 C02E C72 F88 -76.1(9) . . . . ?
C71 C02E C72 F89 162.9(7) . . . . ?
C71 C02E C73 F90 -77.6(11) . . . . ?
C71 C02E C73 F91 164.9(9) . . . . ?
C71 C02E C73 F92 43.1(10) . . . . ?
C72 C02E C71 F84 158.6(7) . . . . ?
C72 C02E C71 F85 -79.1(9) . . . . ?
C72 C02E C71 F86 38.1(11) . . . . ?
C72 C02E C73 F90 164.0(9) . . . . ?
C72 C02E C73 F91 46.6(11) . . . . ?
C72 C02E C73 F92 -75.3(10) . . . . ?
C73 C02E C71 F84 41.2(10) . . . . ?
C73 C02E C71 F85 163.6(8) . . . . ?
C73 C02E C71 F86 -79.3(11) . . . . ?
C73 C02E C72 F87 162.3(8) . . . . ?
C73 C02E C72 F88 41.5(10) . . . . ?
C73 C02E C72 F89 -79.6(9) . . . . ?
C74 C76 C77 F99 -73.7(15) . . . . ?
C74 C76 C77 F100 44.7(12) . . . . ?
C74 C76 C77 F101 161.8(11) . . . . ?
C75 C76 C77 F99 44.9(16) . . . . ?
C75 C76 C77 F100 163.4(9) . . . . ?
C75 C76 C77 F101 -79.6(13) . . . . ?
C80 C78 C81 F109 83.8(18) . . . . ?
C80 C78 C81 F110 -33.6(19) . . . . ?
C80 C78 C81 F111 -171.9(15) . . . . ?
C80 C78 C82 F112 -164.3(16) . . . . ?
C80 C78 C82 F113 -52(2) . . . . ?
C80 C78 C82 F114 72.2(19) . . . . ?
C81 C78 C80 F106 -170.5(15) . . . . ?
C81 C78 C80 F107 67.9(17) . . . . ?
C81 C78 C80 F108 -46.4(19) . . . . ?
C81 C78 C82 F112 -39(2) . . . . ?
C81 C78 C82 F113 74(2) . . . . ?
C81 C78 C82 F114 -162.2(16) . . . . ?
C82 C78 C80 F106 -43.4(19) . . . . ?
C82 C78 C80 F107 -165.0(15) . . . . ?
C82 C78 C80 F108 80.8(18) . . . . ?
C82 C78 C81 F109 -41(2) . . . . ?
C82 C78 C81 F110 -158.8(15) . . . . ?
C82 C78 C81 F111 62.9(19) . . . . ?
Al3 O00G C56 C57 19.3(18) . . . . ?
Al3 O00G C56 C58 141.4(13) . . . . ?
Al3 O00G C56 C59 -104.0(15) . . . . ?
Al3 O9 C01Q C02O -36.5(17) . . . . ?
Al3 O9 C01Q C03Z 84.0(15) . . . . ?
Al3 O9 C01Q C036 -155.9(12) . . . . ?
Al3 O10 C52 C53 156.9(16) . . . . ?
Al3 O10 C52 C54 -82.7(19) . . . . ?
Al3 O10 C52 C55 33(2) . . . . ?
Al3 O10 C52 C53A -158.1(18) . . . . ?
Al3 O10 C52 C54A 13(3) . . . . ?
Al3 O10 C52 C55A 112(2) . . . . ?
Al3 O12 C60 C61 -88(2) . . . . ?
Al3 O12 C60 C62 34(2) . . . . ?
Al3 O12 C60 C63 151.6(18) . . . . ?
Al3 O12 C60 C61A -50(2) . . . . ?
Al3 O12 C60 C62A 79(2) . . . . ?
Al3 O12 C60 C63A -158.8(19) . . . . ?
O00G Al3 O9 C01Q -176.5(14) . . . . ?
O00G Al3 O10 C52 -60.3(19) . . . . ?
O00G Al3 O12 C60 -16(2) . . . . ?
O00G C56 C57 F33 -77.5(9) . . . . ?
O00G C56 C57 F34 40.4(11) . . . . ?
O00G C56 C57 F35 159.1(9) . . . . ?
O00G C56 C58 F51 38.6(11) . . . . ?
O00G C56 C58 F52 159.5(8) . . . . ?
O00G C56 C58 F53 -82.0(9) . . . . ?
O00G C56 C59 F30 46.0(12) . . . . ?
O00G C56 C59 F31 157.5(11) . . . . ?
O00G C56 C59 F32 -74.9(11) . . . . ?
O9 Al3 O00G C56 21.3(15) . . . . ?
O9 Al3 O10 C52 -179.2(17) . . . . ?
O9 Al3 O12 C60 104(2) . . . . ?
O9 C01Q C02O F56 -74.9(8) . . . . ?
O9 C01Q C02O F57 43.8(9) . . . . ?
O9 C01Q C02O F58 161.5(7) . . . . ?
O9 C01Q C03Z F59 160.0(9) . . . . ?
O9 C01Q C03Z F60 -75.8(10) . . . . ?
O9 C01Q C03Z F61 39.8(9) . . . . ?
O9 C01Q C036 F36 165.6(8) . . . . ?
O9 C01Q C036 F37 -74.0(9) . . . . ?
O9 C01Q C036 F38 46.4(10) . . . . ?
O10 Al3 O00G C56 -96.5(15) . . . . ?
O10 Al3 O9 C01Q -56.8(15) . . . . ?
O10 Al3 O12 C60 -138.1(19) . . . . ?
O10 C52 C53 F39 -166.2(8) . . . . ?
O10 C52 C53 F40 84.6(10) . . . . ?
O10 C52 C53 F41 -46.4(12) . . . . ?
O10 C52 C54 F45 -43.4(10) . . . . ?
O10 C52 C54 F46 -166.1(8) . . . . ?
O10 C52 C54 F47 78.1(9) . . . . ?
O10 C52 C55 F42 -161.0(9) . . . . ?
O10 C52 C55 F43 83.5(10) . . . . ?
O10 C52 C55 F44 -35.3(10) . . . . ?
O10 C52 C53A F40A 106(2) . . . . ?
O10 C52 C53A F41A -20(2) . . . . ?
O10 C52 C53A F64 -107.8(19) . . . . ?
O10 C52 C54A F46A -71(3) . . . . ?
O10 C52 C54A F47A 6(4) . . . . ?
O10 C52 C54A F63 167(2) . . . . ?
O10 C52 C55A F43A 38(2) . . . . ?
O10 C52 C55A F44A -81(2) . . . . ?
O10 C52 C55A F62 165(3) . . . . ?
O12 Al3 O00G C56 142.5(14) . . . . ?
O12 Al3 O9 C01Q 62.1(15) . . . . ?
O12 Al3 O10 C52 61.3(19) . . . . ?
O12 C60 C61 F54 159.0(11) . . . . ?
O12 C60 C61 F55 46.1(13) . . . . ?
O12 C60 C61 F68 -75.4(15) . . . . ?
O12 C60 C62 F48 -72.2(14) . . . . ?
O12 C60 C62 F49 163.1(12) . . . . ?
O12 C60 C62 F50 47.7(14) . . . . ?
O12 C60 C63 F65 156.4(10) . . . . ?
O12 C60 C63 F66 49.7(13) . . . . ?
O12 C60 C63 F67 -80.5(15) . . . . ?
O12 C60 C61A F54A 170(2) . . . . ?
O12 C60 C61A F68A -59(3) . . . . ?
O12 C60 C61A F55A 60(3) . . . . ?
O12 C60 C62A F49A 175.0(16) . . . . ?
O12 C60 C62A F50A 56.7(16) . . . . ?
O12 C60 C62A F48A -56.2(19) . . . . ?
O12 C60 C63A F65A 172.8(18) . . . . ?
O12 C60 C63A F67A -65(2) . . . . ?
O12 C60 C63A F66A 60(3) . . . . ?
C02O C01Q C03Z F59 -78.4(10) . . . . ?
C02O C01Q C03Z F60 45.8(10) . . . . ?
C02O C01Q C03Z F61 161.3(7) . . . . ?
C02O C01Q C036 F36 44.9(10) . . . . ?
C02O C01Q C036 F37 165.3(7) . . . . ?
C02O C01Q C036 F38 -74.3(10) . . . . ?
C03Z C01Q C02O F56 164.1(7) . . . . ?
C03Z C01Q C02O F57 -77.2(8) . . . . ?
C03Z C01Q C02O F58 40.4(10) . . . . ?
C03Z C01Q C036 F36 -74.2(10) . . . . ?
C03Z C01Q C036 F37 46.2(10) . . . . ?
C03Z C01Q C036 F38 166.6(9) . . . . ?
C036 C01Q C02O F56 44.5(9) . . . . ?
C036 C01Q C02O F57 163.2(7) . . . . ?
C036 C01Q C02O F58 -79.2(9) . . . . ?
C036 C01Q C03Z F59 40.6(12) . . . . ?
C036 C01Q C03Z F60 164.8(8) . . . . ?
C036 C01Q C03Z F61 -79.6(9) . . . . ?
C53 C52 C54 F45 76.3(11) . . . . ?
C53 C52 C54 F46 -46.4(11) . . . . ?
C53 C52 C54 F47 -162.2(9) . . . . ?
C53 C52 C55 F42 76.8(12) . . . . ?
C53 C52 C55 F43 -38.7(11) . . . . ?
C53 C52 C55 F44 -157.5(8) . . . . ?
C54 C52 C53 F39 75.5(10) . . . . ?
C54 C52 C53 F40 -33.8(11) . . . . ?
C54 C52 C53 F41 -164.7(10) . . . . ?
C54 C52 C55 F42 -44.7(12) . . . . ?
C54 C52 C55 F43 -160.1(8) . . . . ?
C54 C52 C55 F44 81.1(9) . . . . ?
C55 C52 C53 F39 -43.8(11) . . . . ?
C55 C52 C53 F40 -153.1(8) . . . . ?
C55 C52 C53 F41 76.0(12) . . . . ?
C55 C52 C54 F45 -161.6(9) . . . . ?
C55 C52 C54 F46 75.8(10) . . . . ?
C55 C52 C54 F47 -40.1(10) . . . . ?
C57 C56 C58 F51 161.8(9) . . . . ?
C57 C56 C58 F52 -77.3(10) . . . . ?
C57 C56 C58 F53 41.3(10) . . . . ?
C57 C56 C59 F30 -77.6(12) . . . . ?
C57 C56 C59 F31 34.0(14) . . . . ?
C57 C56 C59 F32 161.6(9) . . . . ?
C58 C56 C57 F33 160.7(8) . . . . ?
C58 C56 C57 F34 -81.4(10) . . . . ?
C58 C56 C57 F35 37.3(12) . . . . ?
C58 C56 C59 F30 163.1(10) . . . . ?
C58 C56 C59 F31 -85.3(13) . . . . ?
C58 C56 C59 F32 42.3(11) . . . . ?
C59 C56 C57 F33 44.2(11) . . . . ?
C59 C56 C57 F34 162.0(9) . . . . ?
C59 C56 C57 F35 -79.2(12) . . . . ?
C59 C56 C58 F51 -78.0(11) . . . . ?
C59 C56 C58 F52 42.9(11) . . . . ?
C59 C56 C58 F53 161.4(9) . . . . ?
C60 C61A F55A F54A 136(3) . . . . ?
C60 C61A F55A F68A -141(3) . . . . ?
C61 C60 C62 F48 47.6(14) . . . . ?
C61 C60 C62 F49 -77.1(15) . . . . ?
C61 C60 C62 F50 167.5(11) . . . . ?
C61 C60 C63 F65 38.1(14) . . . . ?
C61 C60 C63 F66 -68.7(13) . . . . ?
C61 C60 C63 F67 161.1(13) . . . . ?
C62 C60 C61 F54 37.8(16) . . . . ?
C62 C60 C61 F55 -75.1(13) . . . . ?
C62 C60 C61 F68 163.3(13) . . . . ?
C62 C60 C63 F65 -84.4(12) . . . . ?
C62 C60 C63 F66 168.9(11) . . . . ?
C62 C60 C63 F67 38.7(16) . . . . ?
C63 C60 C61 F54 -82.0(15) . . . . ?
C63 C60 C61 F55 165.2(11) . . . . ?
C63 C60 C61 F68 43.6(16) . . . . ?
C63 C60 C62 F48 169.4(11) . . . . ?
C63 C60 C62 F49 44.7(15) . . . . ?
C63 C60 C62 F50 -70.7(12) . . . . ?
F54A F68A C61A C60 -146(3) . . . . ?
F54A F68A C61A F55A 81.4(15) . . . . ?
F54A F68A F55A C61A -60.6(13) . . . . ?
F54A C61A F55A F68A 83.7(15) . . . . ?
F68A F54A C61A C60 147(4) . . . . ?
F68A F54A C61A F55A -84.6(15) . . . . ?
F68A F54A F55A C61A 57.9(13) . . . . ?
F68A C61A F55A F54A -83.7(15) . . . . ?
C61A C60 C62A F49A -57(2) . . . . ?
C61A C60 C62A F50A -175.8(17) . . . . ?
C61A C60 C62A F48A 71(2) . . . . ?
C61A C60 C63A F65A 56(2) . . . . ?
C61A C60 C63A F67A 177(2) . . . . ?
C61A C60 C63A F66A -58(3) . . . . ?
C61A F54A F68A F55A 60.6(13) . . . . ?
C61A F54A F55A F68A -57.9(13) . . . . ?
C61A F68A F55A F54A 60.6(13) . . . . ?
C62A C60 C61A F54A 43(3) . . . . ?
C62A C60 C61A F68A 174(3) . . . . ?
C62A C60 C61A F55A -67(3) . . . . ?
C62A C60 C63A F65A -64(2) . . . . ?
C62A C60 C63A F67A 57(2) . . . . ?
C62A C60 C63A F66A -178(2) . . . . ?
C63A C60 C61A F54A -74(3) . . . . ?
C63A C60 C61A F68A 58(3) . . . . ?
C63A C60 C61A F55A 176(2) . . . . ?
C63A C60 C62A F49A 53(2) . . . . ?
C63A C60 C62A F50A -65.7(18) . . . . ?
C63A C60 C62A F48A -178.6(17) . . . . ?
F55A F54A F68A C61A -60.6(13) . . . . ?
F55A F54A C61A C60 -128(3) . . . . ?
F55A F54A C61A F68A 84.6(16) . . . . ?
F55A F68A C61A C60 133(3) . . . . ?
F55A F68A C61A F54A -81.4(15) . . . . ?
C80A C78 C81A F1B 116(2) . . . . ?
C80A C78 C81A F1C -147(2) . . . . ?
C80A C78 C81A F1H -35(2) . . . . ?
C80A C78 C82A F1D -170(2) . . . . ?
C80A C78 C82A F1E -21(3) . . . . ?
C80A C78 C82A F1F 59(3) . . . . ?
C81A C78 C80A F21 -147.8(19) . . . . ?
C81A C78 C80A F1A -46(2) . . . . ?
C81A C78 C80A F1G 64(3) . . . . ?
C81A C78 C82A F1D -55(2) . . . . ?
C81A C78 C82A F1E 94(2) . . . . ?
C81A C78 C82A F1F 175(2) . . . . ?
C82A C78 C80A F21 -32(3) . . . . ?
C82A C78 C80A F1A 69(3) . . . . ?
C82A C78 C80A F1G 180(3) . . . . ?
C82A C78 C81A F1B -19(2) . . . . ?
C82A C78 C81A F1C 78(2) . . . . ?
C82A C78 C81A F1H -170(2) . . . . ?
C53A C52 C54A F46A 100(2) . . . . ?
C53A C52 C54A F47A 176(2) . . . . ?
C53A C52 C54A F63 -22(4) . . . . ?
C53A C52 C55A F43A -72(2) . . . . ?
C53A C52 C55A F44A 169(3) . . . . ?
C53A C52 C55A F62 55(3) . . . . ?
C54A C52 C53A F40A -68(3) . . . . ?
C54A C52 C53A F41A 167(2) . . . . ?
C54A C52 C53A F64 79(2) . . . . ?
C54A C52 C55A F43A 177(2) . . . . ?
C54A C52 C55A F44A 58(3) . . . . ?
C54A C52 C55A F62 -55(3) . . . . ?
C55A C52 C53A F40A -158(2) . . . . ?
C55A C52 C53A F41A 75.8(19) . . . . ?
C55A C52 C53A F64 -12(2) . . . . ?
C55A C52 C54A F46A -172(2) . . . . ?
C55A C52 C54A F47A -95(3) . . . . ?
C55A C52 C54A F63 66(3) . . . . ?
F25A F27A C50A C65 119(2) . . . . ?
F25A F27A C50A F26A -81(3) . . . . ?
F27A F25A C50A C65 -102(2) . . . . ?
F27A F25A C50A F26A 133(3) . . . . ?
F28A F29A C51A C65 -101(2) . . . . ?
F28A F29A C51A F102 136(4) . . . . ?
F29A F28A C51A C65 112(2) . . . . ?
F29A F28A C51A F102 -133(5) . . . . ?
C50A C65 C51A F28A -61(2) . . . . ?
C50A C65 C51A F29A 26(2) . . . . ?
C50A C65 C51A F102 163(2) . . . . ?
C50A C65 C64A F69A 33(2) . . . . ?
C50A C65 C64A F70A -168.4(17) . . . . ?
C50A C65 C64A F71A -75(2) . . . . ?
C51A C65 C50A F25A 47(2) . . . . ?
C51A C65 C50A F26A 162.0(19) . . . . ?
C51A C65 C50A F27A -35(2) . . . . ?
C51A C65 C64A F69A -88.7(19) . . . . ?
C51A C65 C64A F70A 70.2(19) . . . . ?
C51A C65 C64A F71A 163.5(17) . . . . ?
C64A C65 C50A F25A -66(3) . . . . ?
C64A C65 C50A F26A 50(3) . . . . ?
C64A C65 C50A F27A -147(2) . . . . ?
C64A C65 C51A F28A 64.2(18) . . . . ?
C64A C65 C51A F29A 151.1(18) . . . . ?
C64A C65 C51A F102 -72(2) . . . . ?
F75A F77A C70A C67 130(4) . . . . ?
F75A F77A C70A F76A -118(3) . . . . ?
F77A F75A C70A C67 -118(5) . . . . ?
F77A F75A C70A F76A 101(4) . . . . ?
F80A F82A C69A C67 -30(3) . . . . ?
F80A F82A C69A F83A -151(3) . . . . ?
F80A F82A C69A F81A 81(3) . . . . ?
F82A F80A C68A C67 22(3) . . . . ?
F82A F80A C68A F79A -77(3) . . . . ?
F82A F80A C68A F78A 147(4) . . . . ?
C69A C67 C70A F75A 56(5) . . . . ?
C69A C67 C70A F76A -158(2) . . . . ?
C69A C67 C70A F77A -46(4) . . . . ?
C69A C67 C68A F80A -42(2) . . . . ?
C69A C67 C68A F79A 73(3) . . . . ?
C69A C67 C68A F78A 175(3) . . . . ?
C70A C67 C69A F82A -65(3) . . . . ?
C70A C67 C69A F83A 61(3) . . . . ?
C70A C67 C69A F81A -157(3) . . . . ?
C70A C67 C68A F80A 75(2) . . . . ?
C70A C67 C68A F79A -169(2) . . . . ?
C70A C67 C68A F78A -68(3) . . . . ?
C68A C67 C69A F82A 49(3) . . . . ?
C68A C67 C69A F83A 174(3) . . . . ?
C68A C67 C69A F81A -43(3) . . . . ?
C68A C67 C70A F75A -61(5) . . . . ?
C68A C67 C70A F76A 85(2) . . . . ?
C68A C67 C70A F77A -163(3) . . . . ?
C68A F80A F82A C69A 6(4) . . . . ?

loop_
_smtbx_masks_void_nr
_smtbx_masks_void_average_x
_smtbx_masks_void_average_y
_smtbx_masks_void_average_z
_smtbx_masks_void_volume
_smtbx_masks_void_count_electrons
_smtbx_masks_void_content
1 0.500 0.500 0.000 360.0 32.3 ?
2 0.500 1.000 0.500 360.0 32.3 ?
